data_7126630
loop_
_publ_author_name
'Chen, Tao'
'Yang, Sha'
'Song, Yongbo'
'Chai, Jinsong'
'Li, Qinzhen'
'Ma, Xiangyu'
'Li, Guang'
'Yu, Haizhu'
'Zhu, Manzhou'

_publ_section_title
;
 All-thiolate-stabilized Ag<sub>42</sub> nanocluster with a tetrahedral
 kernel and its transformation to an Ag<sub>61</sub> nanocluster with a
 bi-tetrahedral kernel.
;
_journal_issue 55
_journal_name_full 'Chemical communications (Cambridge, England)'
_journal_page_first 7605
_journal_page_last 7608
_journal_paper_doi 10.1039/d0cc02537b
_journal_volume 56
_journal_year 2020
_chemical_absolute_configuration rmad
_chemical_formula_moiety '2(C24 H54 Ag10.5 S6), 2.5(C H2 Cl2)'
_chemical_formula_sum 'C50.5 H113 Ag21 Cl5 S12'
_chemical_formula_weight 3547.64
_space_group_crystal_system orthorhombic
_space_group_IT_number 16
_space_group_name_Hall 'P 2 2'
_space_group_name_H-M_alt 'P 2 2 2'
_atom_sites_solution_hydrogens geom
_atom_sites_solution_primary direct
_audit_creation_date 2016-10-17
_audit_creation_method
;
Olex2 1.2
(compiled 2016.08.31 svn.r3340 for OlexSys, GUI svn.r5227)
;
_audit_update_record
;
2020-01-13 deposited with the CCDC.	2020-06-02 downloaded from the CCDC.
;
_cell_angle_alpha 90
_cell_angle_beta 90
_cell_angle_gamma 90
_cell_formula_units_Z 4
_cell_length_a 19.018(2)
_cell_length_b 19.679(2)
_cell_length_c 26.250(3)
_cell_measurement_reflns_used 9912
_cell_measurement_temperature 173
_cell_measurement_theta_max 27.06
_cell_measurement_theta_min 2.28
_cell_volume 9824.2(18)
_computing_cell_refinement 'SAINT v7.68A (Bruker, 2009)'
_computing_data_reduction 'SAINT v7.68A (Bruker, 2009)'
_computing_molecular_graphics 'Olex2 (Dolomanov et al., 2009)'
_computing_publication_material 'Olex2 (Dolomanov et al., 2009)'
_computing_structure_refinement 'ShelXL (Sheldrick, 2015)'
_computing_structure_solution 'ShelXS (Sheldrick, 2008)'
_diffrn_ambient_temperature 173
_diffrn_measured_fraction_theta_full 0.999
_diffrn_measured_fraction_theta_max 0.998
_diffrn_measurement_device_type 'Bruker APEX-II CCD'
_diffrn_measurement_method '\f and \w scans'
_diffrn_radiation_monochromator graphite
_diffrn_radiation_type MoK\a
_diffrn_radiation_wavelength 0.71073
_diffrn_reflns_av_R_equivalents 0.0478
_diffrn_reflns_av_unetI/netI 0.0503
_diffrn_reflns_Laue_measured_fraction_full 0.999
_diffrn_reflns_Laue_measured_fraction_max 0.998
_diffrn_reflns_limit_h_max 24
_diffrn_reflns_limit_h_min -24
_diffrn_reflns_limit_k_max 19
_diffrn_reflns_limit_k_min -25
_diffrn_reflns_limit_l_max 32
_diffrn_reflns_limit_l_min -33
_diffrn_reflns_number 71886
_diffrn_reflns_point_group_measured_fraction_full 0.999
_diffrn_reflns_point_group_measured_fraction_max 0.992
_diffrn_reflns_theta_full 25.242
_diffrn_reflns_theta_max 25.999
_diffrn_reflns_theta_min 0.776
_diffrn_standards_number 0
_exptl_absorpt_coefficient_mu 4.494
_exptl_absorpt_correction_T_max 0.7455
_exptl_absorpt_correction_T_min 0.5628
_exptl_absorpt_correction_type multi-scan
_exptl_absorpt_process_details
;
SADABS-2008/1 (Bruker,2008) was used for absorption correction.
wR2(int) was 0.0935 before and 0.0674 after correction.
The Ratio of minimum to maximum transmission is 0.7549.
The \l/2 correction factor is 0.0015.
;
_exptl_crystal_colour black
_exptl_crystal_colour_primary black
_exptl_crystal_density_diffrn 2.399
_exptl_crystal_description block
_exptl_crystal_F_000 6720
_refine_diff_density_max 3.463
_refine_diff_density_min -4.237
_refine_diff_density_rms 0.377
_refine_ls_abs_structure_details
;
 Flack x determined using 5918 quotients [(I+)-(I-)]/[(I+)+(I-)]
 (Parsons, Flack and Wagner, Acta Cryst. B69 (2013) 249-259).
;
_refine_ls_abs_structure_Flack 0.028(15)
_refine_ls_extinction_method none
_refine_ls_goodness_of_fit_ref 1.029
_refine_ls_hydrogen_treatment constr
_refine_ls_matrix_type full
_refine_ls_number_parameters 875
_refine_ls_number_reflns 19208
_refine_ls_number_restraints 336
_refine_ls_restrained_S_all 1.022
_refine_ls_R_factor_all 0.1157
_refine_ls_R_factor_gt 0.0866
_refine_ls_shift/su_max 0.060
_refine_ls_shift/su_mean 0.001
_refine_ls_structure_factor_coef Fsqd
_refine_ls_weighting_details 'w=1/[\s^2^(Fo^2^)+(0.0933P)^2^+540.3754P] where P=(Fo^2^+2Fc^2^)/3'
_refine_ls_weighting_scheme calc
_refine_ls_wR_factor_gt 0.2111
_refine_ls_wR_factor_ref 0.2415
_reflns_Friedel_coverage 0.832
_reflns_Friedel_fraction_full 0.999
_reflns_Friedel_fraction_max 0.986
_reflns_number_gt 14975
_reflns_number_total 19208
_reflns_threshold_expression 'I > 2\s(I)'
_cod_data_source_file d0cc02537b2.cif
_cod_data_source_block 20161015b_0m
_cod_depositor_comments 'Adding full bibliography for 7126630--7126631.cif.'
_cod_original_formula_sum 'C50.50 H113 Ag21 Cl5 S12'
_cod_database_code 7126630
_shelxl_version_number 2014-3
_shelx_space_group_comment
;
The symmetry employed for this shelxl refinement is uniquely defined
by the following loop, which should always be used as a source of
symmetry information in preference to the above space-group names.
They are only intended as comments.
;
_olex2_refinement_description
;
1. Fixed Uiso
 At 1.2 times of:
  All C(H,H) groups
 At 1.5 times of:
  All C(H,H,H) groups
2. Uiso/Uaniso restraints and constraints
C45 \\sim C48 \\sim C48': within 2A with sigma of 0.005 and sigma for terminal
atoms of 0.01
Uanis(C1) \\sim Ueq, Uanis(C2) \\sim Ueq, Uanis(C3) \\sim Ueq, Uanis(C4) \\sim
Ueq, Uanis(C5) \\sim Ueq, Uanis(C6) \\sim Ueq, Uanis(C7) \\sim Ueq, Uanis(C8)
\\sim Ueq, Uanis(C9) \\sim Ueq, Uanis(C10) \\sim Ueq, Uanis(C11) \\sim Ueq,
Uanis(C12) \\sim Ueq, Uanis(C13) \\sim Ueq, Uanis(C14) \\sim Ueq, Uanis(C15)
\\sim Ueq, Uanis(C16) \\sim Ueq, Uanis(C17) \\sim Ueq, Uanis(C18) \\sim Ueq,
Uanis(C19) \\sim Ueq, Uanis(C20) \\sim Ueq, Uanis(C21) \\sim Ueq, Uanis(C22)
\\sim Ueq, Uanis(C23) \\sim Ueq, Uanis(C24) \\sim Ueq, Uanis(C25) \\sim Ueq,
Uanis(C26) \\sim Ueq, Uanis(C27) \\sim Ueq, Uanis(C28) \\sim Ueq, Uanis(C29)
\\sim Ueq, Uanis(C30) \\sim Ueq, Uanis(C31) \\sim Ueq, Uanis(C32) \\sim Ueq,
Uanis(C33) \\sim Ueq, Uanis(C34) \\sim Ueq, Uanis(C35) \\sim Ueq, Uanis(C36)
\\sim Ueq, Uanis(C37) \\sim Ueq, Uanis(C38) \\sim Ueq, Uanis(C39) \\sim Ueq,
Uanis(C40) \\sim Ueq, Uanis(C41) \\sim Ueq, Uanis(C42) \\sim Ueq, Uanis(C43)
\\sim Ueq, Uanis(C44) \\sim Ueq, Uanis(C45) \\sim Ueq, Uanis(C46) \\sim Ueq,
Uanis(C47) \\sim Ueq, Uanis(C48) \\sim Ueq, Uanis(C50) \\sim Ueq, Uanis(C49)
\\sim Ueq, Uanis(C51) \\sim Ueq: with sigma of 0.005 and sigma for terminal
atoms of 0.01
Uanis(C23') \\sim Ueq: with sigma of 0.005 and sigma for terminal atoms of 0.01
Uanis(C48') \\sim Ueq: with sigma of 0.005 and sigma for terminal atoms of 0.01
3. Others
 Fixed Sof: S3(0.5) S3'(0.5) C23(0.5) H23A(0.5) H23B(0.5) H23C(0.5) C23'(0.5)
 H23D(0.5) H23E(0.5) H23F(0.5) S12(0.5) S12'(0.5) C48(0.5) H48A(0.5) H48B(0.5)
 H48C(0.5) C48'(0.5) H48D(0.5) H48E(0.5) H48F(0.5) H51A(0.5) H51B(0.5)
4.a Secondary CH2 refined with riding coordinates:
 C49(H49A,H49B), C50(H50A,H50B), C51(H51A,H51B)
4.b Idealised Me refined as rotating group:
 C2(H2A,H2B,H2C), C3(H3A,H3B,H3C), C4(H4A,H4B,H4C), C6(H6A,H6B,H6C), C7(H7A,
 H7B,H7C), C8(H8A,H8B,H8C), C10(H10A,H10B,H10C), C11(H11A,H11B,H11C), C12(H12A,
 H12B,H12C), C14(H14A,H14B,H14C), C15(H15A,H15B,H15C), C16(H16A,H16B,H16C),
 C18(H18A,H18B,H18C), C19(H19A,H19B,H19C), C20(H20A,H20B,H20C), C22(H22A,H22B,
 H22C), C23(H23A,H23B,H23C), C23'(H23D,H23E,H23F), C24(H24A,H24B,H24C),
 C26(H26A,H26B,H26C), C27(H27A,H27B,H27C), C28(H28A,H28B,H28C), C30(H30A,H30B,
 H30C), C31(H31A,H31B,H31C), C32(H32A,H32B,H32C), C34(H34A,H34B,H34C), C35(H35A,
 H35B,H35C), C36(H36A,H36B,H36C), C38(H38A,H38B,H38C), C39(H39A,H39B,H39C),
 C40(H40A,H40B,H40C), C42(H42A,H42B,H42C), C43(H43A,H43B,H43C), C44(H44A,H44B,
 H44C), C46(H46A,H46B,H46C), C47(H47A,H47B,H47C), C48(H48A,H48B,H48C),
 C48'(H48D,H48E,H48F)
;
_olex2_submission_special_instructions 'No special instructions were received'

loop_
_space_group_symop_operation_xyz
'x, y, z'
'-x, -y, z'
'x, -y, -z'
'-x, y, -z'

loop_
_atom_site_label
_atom_site_type_symbol
_atom_site_fract_x
_atom_site_fract_y
_atom_site_fract_z
_atom_site_U_iso_or_equiv
_atom_site_adp_type
_atom_site_occupancy
_atom_site_site_symmetry_order
_atom_site_calc_flag
_atom_site_refinement_flags_posn
_atom_site_refinement_flags_adp
_atom_site_refinement_flags_occupancy
_atom_site_disorder_assembly
_atom_site_disorder_group
Ag1 Ag 0.14472(13) 0.15286(14) 0.02848(12) 0.0509(7) Uani 1 1 d . . . . .
Ag2 Ag 0.11021(13) 0.0000 0.0000 0.0248(6) Uani 1 2 d S T P A .
Ag3 Ag 0.0000 0.0000 0.07814(12) 0.0258(6) Uani 1 2 d S T P A .
Ag4 Ag 0.02791(14) 0.13672(14) 0.11376(13) 0.0553(8) Uani 1 1 d . . . . .
Ag5 Ag -0.10478(9) 0.10419(10) 0.07277(7) 0.0202(4) Uani 1 1 d . . . . .
Ag6 Ag -0.0549(2) 0.0568(2) 0.17261(17) 0.0868(12) Uani 1 1 d . . . . .
Ag7 Ag 0.0000 0.10759(14) 0.0000 0.0245(6) Uani 1 2 d S T P A .
Ag8 Ag 0.06674(19) 0.2602(2) -0.03337(12) 0.0798(12) Uani 1 1 d . . . . .
Ag9 Ag 0.11227(14) 0.25063(14) -0.14616(10) 0.0430(6) Uani 1 1 d . . . . .
Ag10 Ag 0.15335(19) 0.02506(17) 0.10467(16) 0.0833(14) Uani 1 1 d . . . . .
Ag11 Ag 0.26520(16) -0.0580(2) 0.05806(10) 0.0610(9) Uani 1 1 d . . . . .
Ag12 Ag 0.20424(13) -0.11044(14) 0.16815(9) 0.0398(6) Uani 1 1 d . . . . .
S1 S 0.0676(4) 0.2436(4) 0.0636(3) 0.0329(16) Uani 1 1 d . . . . .
S2 S 0.1160(5) 0.3463(4) -0.0914(3) 0.0416(18) Uani 1 1 d . . . . .
S3 S 0.1423(8) 0.1180(8) 0.1653(6) 0.034(3) Uani 0.5 1 d . . . A 1
S3' S 0.0931(8) 0.0666(9) 0.1744(5) 0.034(3) Uani 0.5 1 d . . . A 2
S4 S 0.2549(4) 0.0862(4) 0.0343(3) 0.0337(16) Uani 1 1 d . . . . .
S5 S 0.3146(4) -0.0646(4) 0.1443(3) 0.0377(17) Uani 1 1 d . . . . .
S6 S 0.1046(4) -0.1639(4) 0.2091(3) 0.0346(16) Uani 1 1 d . . . . .
C1 C 0.2084(15) 0.3632(15) -0.0762(11) 0.033(6) Uani 1 1 d . U . . .
C2 C 0.2509(19) 0.3679(16) -0.1268(12) 0.040(7) Uani 1 1 d . U . . .
H2A H 0.2832 0.3293 -0.1292 0.060 Uiso 1 1 calc GR . . . .
H2B H 0.2779 0.4104 -0.1273 0.060 Uiso 1 1 calc GR . . . .
H2C H 0.2184 0.3671 -0.1558 0.060 Uiso 1 1 calc GR . . . .
C3 C 0.2399(19) 0.3100(17) -0.0446(12) 0.043(8) Uani 1 1 d . U . . .
H3A H 0.2081 0.2990 -0.0164 0.064 Uiso 1 1 calc GR . . . .
H3B H 0.2848 0.3262 -0.0309 0.064 Uiso 1 1 calc GR . . . .
H3C H 0.2479 0.2693 -0.0653 0.064 Uiso 1 1 calc GR . . . .
C4 C 0.213(2) 0.429(2) -0.0473(17) 0.068(12) Uani 1 1 d . U . . .
H4A H 0.1924 0.4660 -0.0676 0.102 Uiso 1 1 calc GR . . . .
H4B H 0.2628 0.4401 -0.0405 0.102 Uiso 1 1 calc GR . . . .
H4C H 0.1880 0.4254 -0.0149 0.102 Uiso 1 1 calc GR . . . .
C5 C 0.1049(16) 0.3122(15) 0.1035(11) 0.031(6) Uani 1 1 d . U . . .
C6 C 0.0686(18) 0.3123(18) 0.1531(12) 0.042(8) Uani 1 1 d . U . . .
H6A H 0.0192 0.2998 0.1483 0.063 Uiso 1 1 calc GR . . . .
H6B H 0.0714 0.3578 0.1682 0.063 Uiso 1 1 calc GR . . . .
H6C H 0.0912 0.2794 0.1759 0.063 Uiso 1 1 calc GR . . . .
C7 C 0.0935(19) 0.3783(17) 0.0786(13) 0.046(8) Uani 1 1 d . U . . .
H7A H 0.1157 0.3780 0.0449 0.069 Uiso 1 1 calc GR . . . .
H7B H 0.1143 0.4144 0.0995 0.069 Uiso 1 1 calc GR . . . .
H7C H 0.0429 0.3864 0.0749 0.069 Uiso 1 1 calc GR . . . .
C8 C 0.182(2) 0.298(2) 0.1115(17) 0.065(11) Uani 1 1 d . U . . .
H8A H 0.1878 0.2610 0.1360 0.098 Uiso 1 1 calc GR . . . .
H8B H 0.2052 0.3391 0.1247 0.098 Uiso 1 1 calc GR . . . .
H8C H 0.2037 0.2853 0.0790 0.098 Uiso 1 1 calc GR . . . .
C9 C 0.3357(19) 0.1244(18) 0.0601(13) 0.044(8) Uani 1 1 d . U . . .
C10 C 0.3956(18) 0.0787(18) 0.0479(13) 0.044(8) Uani 1 1 d . U . . .
H10A H 0.3832 0.0319 0.0569 0.066 Uiso 1 1 calc GR . . . .
H10B H 0.4371 0.0928 0.0674 0.066 Uiso 1 1 calc GR . . . .
H10C H 0.4060 0.0812 0.0114 0.066 Uiso 1 1 calc GR . . . .
C11 C 0.3442(19) 0.1949(17) 0.0393(14) 0.045(8) Uani 1 1 d . U . . .
H11A H 0.3609 0.1924 0.0040 0.068 Uiso 1 1 calc GR . . . .
H11B H 0.3786 0.2198 0.0599 0.068 Uiso 1 1 calc GR . . . .
H11C H 0.2989 0.2185 0.0403 0.068 Uiso 1 1 calc GR . . . .
C12 C 0.330(2) 0.128(2) 0.1163(14) 0.052(9) Uani 1 1 d . U . . .
H12A H 0.2845 0.1476 0.1257 0.078 Uiso 1 1 calc GR . . . .
H12B H 0.3678 0.1571 0.1297 0.078 Uiso 1 1 calc GR . . . .
H12C H 0.3344 0.0825 0.1308 0.078 Uiso 1 1 calc GR . . . .
C13 C 0.1288(17) -0.1960(17) 0.2739(12) 0.036(7) Uani 1 1 d . U . . .
C14 C 0.1961(17) -0.2373(18) 0.2703(14) 0.043(8) Uani 1 1 d . U . . .
H14A H 0.1973 -0.2614 0.2376 0.065 Uiso 1 1 calc GR . . . .
H14B H 0.1976 -0.2704 0.2982 0.065 Uiso 1 1 calc GR . . . .
H14C H 0.2367 -0.2069 0.2727 0.065 Uiso 1 1 calc GR . . . .
C15 C 0.067(2) -0.231(2) 0.2933(16) 0.064(11) Uani 1 1 d . U . . .
H15A H 0.0300 -0.1984 0.3004 0.096 Uiso 1 1 calc GR . . . .
H15B H 0.0798 -0.2553 0.3248 0.096 Uiso 1 1 calc GR . . . .
H15C H 0.0510 -0.2642 0.2679 0.096 Uiso 1 1 calc GR . . . .
C16 C 0.151(3) -0.131(2) 0.3059(18) 0.076(13) Uani 1 1 d . U . . .
H16A H 0.1623 -0.0936 0.2826 0.114 Uiso 1 1 calc GR . . . .
H16B H 0.1918 -0.1416 0.3270 0.114 Uiso 1 1 calc GR . . . .
H16C H 0.1115 -0.1172 0.3279 0.114 Uiso 1 1 calc GR . . . .
C17 C 0.3797(18) -0.1321(18) 0.1534(13) 0.043(8) Uani 1 1 d . U . . .
C18 C 0.349(2) -0.203(2) 0.1340(16) 0.063(11) Uani 1 1 d . U . . .
H18A H 0.3179 -0.2219 0.1599 0.094 Uiso 1 1 calc GR . . . .
H18B H 0.3883 -0.2345 0.1278 0.094 Uiso 1 1 calc GR . . . .
H18C H 0.3232 -0.1959 0.1022 0.094 Uiso 1 1 calc GR . . . .
C19 C 0.446(2) -0.116(2) 0.1263(17) 0.069(11) Uani 1 1 d . U . . .
H19A H 0.4455 -0.1382 0.0928 0.103 Uiso 1 1 calc GR . . . .
H19B H 0.4858 -0.1324 0.1462 0.103 Uiso 1 1 calc GR . . . .
H19C H 0.4495 -0.0667 0.1218 0.103 Uiso 1 1 calc GR . . . .
C20 C 0.396(2) -0.147(2) 0.2074(16) 0.067(11) Uani 1 1 d . U . . .
H20A H 0.4018 -0.1041 0.2260 0.100 Uiso 1 1 calc GR . . . .
H20B H 0.4394 -0.1734 0.2095 0.100 Uiso 1 1 calc GR . . . .
H20C H 0.3572 -0.1729 0.2225 0.100 Uiso 1 1 calc GR . . . .
C21 C 0.1325(15) 0.0933(14) 0.2346(10) 0.029(6) Uani 1 1 d . U . . .
C22 C 0.207(2) 0.060(2) 0.2458(15) 0.059(10) Uani 1 1 d . U . . .
H22A H 0.2004 0.0122 0.2547 0.088 Uiso 1 1 calc GR . . . .
H22B H 0.2292 0.0840 0.2743 0.088 Uiso 1 1 calc GR . . . .
H22C H 0.2364 0.0638 0.2154 0.088 Uiso 1 1 calc GR . . . .
C23 C 0.067(3) 0.053(3) 0.243(2) 0.027(11) Uani 0.5 1 d . U . A 1
H23A H 0.0266 0.0835 0.2447 0.041 Uiso 0.5 1 calc GR . . A 1
H23B H 0.0711 0.0282 0.2757 0.041 Uiso 0.5 1 calc GR . . A 1
H23C H 0.0610 0.0204 0.2155 0.041 Uiso 0.5 1 calc GR . . A 1
C23' C 0.082(3) 0.069(3) 0.278(2) 0.026(11) Uani 0.5 1 d . U . A 2
H23D H 0.0408 0.0987 0.2788 0.039 Uiso 0.5 1 calc GR . . A 2
H23E H 0.1066 0.0706 0.3104 0.039 Uiso 0.5 1 calc GR . . A 2
H23F H 0.0671 0.0222 0.2707 0.039 Uiso 0.5 1 calc GR . . A 2
C24 C 0.131(3) 0.162(3) 0.253(2) 0.087(15) Uani 1 1 d . U . . .
H24A H 0.1491 0.1931 0.2267 0.131 Uiso 1 1 calc GR . . . .
H24B H 0.1612 0.1661 0.2835 0.131 Uiso 1 1 calc GR . . . .
H24C H 0.0831 0.1752 0.2620 0.131 Uiso 1 1 calc GR . . . .
Ag13 Ag 0.5000 0.5000 0.42089(10) 0.0290(6) Uani 1 2 d S T P B .
Ag14 Ag 0.39049(19) 0.5000 0.5000 0.0311(7) Uani 1 2 d S T P B .
Ag15 Ag 0.39700(11) 0.39839(9) 0.42362(6) 0.0229(4) Uani 1 1 d . . . . .
Ag16 Ag 0.53524(17) 0.35614(13) 0.38928(9) 0.0482(7) Uani 1 1 d . . . . .
Ag17 Ag 0.5000 0.39273(14) 0.5000 0.0285(6) Uani 1 2 d S T P B .
Ag18 Ag 0.3534(2) 0.35132(19) 0.52030(12) 0.0898(16) Uani 1 1 d . . . . .
Ag19 Ag 0.2633(2) 0.4477(3) 0.45947(16) 0.0931(13) Uani 1 1 d . . . . .
Ag20 Ag 0.34654(16) 0.52752(13) 0.39553(9) 0.0456(7) Uani 1 1 d . . . . .
Ag21 Ag 0.43626(14) 0.43721(14) 0.31249(10) 0.0453(6) Uani 1 1 d . . . . .
Ag22 Ag 0.28240(13) 0.39616(13) 0.31681(10) 0.0421(6) Uani 1 1 d . . . . .
Ag23 Ag 0.26555(17) 0.30225(14) 0.41980(14) 0.0610(9) Uani 1 1 d . . . . .
Ag24 Ag 0.41607(16) 0.23737(18) 0.46159(17) 0.0707(10) Uani 1 1 d . . . . .
S7 S 0.4265(4) 0.5695(4) 0.3179(2) 0.0283(15) Uani 1 1 d . . . . .
S8 S 0.2008(4) 0.3963(5) 0.3843(3) 0.0411(18) Uani 1 1 d . . . . .
S9 S 0.2962(6) 0.1971(6) 0.4612(4) 0.062(3) Uani 1 1 d . . . . .
S10 S 0.5458(4) 0.2492(5) 0.4361(3) 0.0389(18) Uani 1 1 d . . . . .
S11 S 0.3576(5) 0.3885(5) 0.2448(3) 0.0413(19) Uani 1 1 d . . . . .
S12 S 0.2731(8) 0.3619(8) 0.5929(6) 0.034(3) Uani 0.5 1 d . . . B 1
S12' S 0.2588(8) 0.4116(8) 0.5536(6) 0.035(3) Uani 0.5 1 d . . . B 2
C25 C 0.5809(19) 0.1720(18) 0.4001(13) 0.044(8) Uani 1 1 d . U . . .
C26 C 0.5437(19) 0.1703(19) 0.3503(13) 0.047(8) Uani 1 1 d . U . . .
H26A H 0.5038 0.2018 0.3512 0.071 Uiso 1 1 calc GR . . . .
H26B H 0.5265 0.1241 0.3438 0.071 Uiso 1 1 calc GR . . . .
H26C H 0.5762 0.1837 0.3232 0.071 Uiso 1 1 calc GR . . . .
C27 C 0.659(2) 0.188(2) 0.3916(17) 0.066(11) Uani 1 1 d . U . . .
H27A H 0.6629 0.2296 0.3711 0.099 Uiso 1 1 calc GR . . . .
H27B H 0.6811 0.1503 0.3736 0.099 Uiso 1 1 calc GR . . . .
H27C H 0.6818 0.1950 0.4245 0.099 Uiso 1 1 calc GR . . . .
C28 C 0.574(2) 0.115(2) 0.4323(16) 0.065(11) Uani 1 1 d . U . . .
H28A H 0.5826 0.1290 0.4676 0.098 Uiso 1 1 calc GR . . . .
H28B H 0.6075 0.0802 0.4222 0.098 Uiso 1 1 calc GR . . . .
H28C H 0.5258 0.0973 0.4295 0.098 Uiso 1 1 calc GR . . . .
C29 C 0.276(2) 0.130(2) 0.4152(18) 0.068(11) Uani 1 1 d . U . . .
C30 C 0.199(3) 0.121(3) 0.406(2) 0.086(15) Uani 1 1 d . U . . .
H30A H 0.1765 0.1063 0.4380 0.129 Uiso 1 1 calc GR . . . .
H30B H 0.1916 0.0869 0.3798 0.129 Uiso 1 1 calc GR . . . .
H30C H 0.1787 0.1645 0.3955 0.129 Uiso 1 1 calc GR . . . .
C31 C 0.317(3) 0.065(3) 0.432(2) 0.092(16) Uani 1 1 d . U . . .
H31A H 0.3675 0.0702 0.4239 0.138 Uiso 1 1 calc GR . . . .
H31B H 0.2988 0.0252 0.4139 0.138 Uiso 1 1 calc GR . . . .
H31C H 0.3119 0.0581 0.4688 0.138 Uiso 1 1 calc GR . . . .
C32 C 0.319(3) 0.156(3) 0.3623(19) 0.085(15) Uani 1 1 d . U . . .
H32A H 0.2896 0.1894 0.3441 0.128 Uiso 1 1 calc GR . . . .
H32B H 0.3278 0.1172 0.3401 0.128 Uiso 1 1 calc GR . . . .
H32C H 0.3635 0.1775 0.3718 0.128 Uiso 1 1 calc GR . . . .
C33 C 0.1140(18) 0.3649(17) 0.3629(12) 0.041(7) Uani 1 1 d . U . . .
C34 C 0.119(2) 0.314(2) 0.3210(17) 0.065(11) Uani 1 1 d . U . . .
H34A H 0.1575 0.3271 0.2978 0.097 Uiso 1 1 calc GR . . . .
H34B H 0.0750 0.3123 0.3022 0.097 Uiso 1 1 calc GR . . . .
H34C H 0.1296 0.2691 0.3354 0.097 Uiso 1 1 calc GR . . . .
C35 C 0.074(3) 0.336(3) 0.404(2) 0.100(18) Uani 1 1 d . U . . .
H35A H 0.1053 0.3215 0.4310 0.150 Uiso 1 1 calc GR . . . .
H35B H 0.0472 0.2968 0.3911 0.150 Uiso 1 1 calc GR . . . .
H35C H 0.0408 0.3702 0.4169 0.150 Uiso 1 1 calc GR . . . .
C36 C 0.073(3) 0.426(3) 0.340(2) 0.093(17) Uani 1 1 d . U . . .
H36A H 0.0656 0.4609 0.3657 0.140 Uiso 1 1 calc GR . . . .
H36B H 0.0269 0.4102 0.3271 0.140 Uiso 1 1 calc GR . . . .
H36C H 0.0996 0.4452 0.3112 0.140 Uiso 1 1 calc GR . . . .
C37 C 0.3735(17) 0.2977(17) 0.2378(12) 0.036(7) Uani 1 1 d . U . . .
C38 C 0.310(2) 0.258(2) 0.2347(18) 0.068(11) Uani 1 1 d . U . . .
H38A H 0.3025 0.2345 0.2672 0.102 Uiso 1 1 calc GR . . . .
H38B H 0.3147 0.2245 0.2073 0.102 Uiso 1 1 calc GR . . . .
H38C H 0.2703 0.2880 0.2276 0.102 Uiso 1 1 calc GR . . . .
C39 C 0.4159(17) 0.2715(18) 0.2819(13) 0.042(8) Uani 1 1 d . U . . .
H39A H 0.4611 0.2953 0.2831 0.063 Uiso 1 1 calc GR . . . .
H39B H 0.4240 0.2227 0.2777 0.063 Uiso 1 1 calc GR . . . .
H39C H 0.3902 0.2796 0.3137 0.063 Uiso 1 1 calc GR . . . .
C40 C 0.4177(19) 0.2833(19) 0.1880(14) 0.048(8) Uani 1 1 d . U . . .
H40A H 0.4002 0.3118 0.1601 0.072 Uiso 1 1 calc GR . . . .
H40B H 0.4130 0.2353 0.1786 0.072 Uiso 1 1 calc GR . . . .
H40C H 0.4673 0.2938 0.1943 0.072 Uiso 1 1 calc GR . . . .
C41 C 0.3781(16) 0.6042(16) 0.2644(11) 0.035(7) Uani 1 1 d . U . . .
C42 C 0.4173(16) 0.5841(15) 0.2153(10) 0.032(6) Uani 1 1 d . U . . .
H42A H 0.4572 0.6148 0.2100 0.048 Uiso 1 1 calc GR . . . .
H42B H 0.3851 0.5873 0.1862 0.048 Uiso 1 1 calc GR . . . .
H42C H 0.4344 0.5373 0.2183 0.048 Uiso 1 1 calc GR . . . .
C43 C 0.3751(16) 0.6831(15) 0.2664(11) 0.031(6) Uani 1 1 d . U . . .
H43A H 0.3343 0.6973 0.2865 0.047 Uiso 1 1 calc GR . . . .
H43B H 0.3710 0.7011 0.2317 0.047 Uiso 1 1 calc GR . . . .
H43C H 0.4182 0.7005 0.2822 0.047 Uiso 1 1 calc GR . . . .
C44 C 0.307(2) 0.577(2) 0.2610(15) 0.054(9) Uani 1 1 d . U . . .
H44A H 0.3085 0.5280 0.2554 0.082 Uiso 1 1 calc GR . . . .
H44B H 0.2819 0.5989 0.2326 0.082 Uiso 1 1 calc GR . . . .
H44C H 0.2815 0.5866 0.2928 0.082 Uiso 1 1 calc GR . . . .
C45 C 0.1775(15) 0.3791(15) 0.5768(11) 0.032(5) Uani 1 1 d . U . . .
C46 C 0.160(2) 0.3061(18) 0.5607(14) 0.051(9) Uani 1 1 d . U . . .
H46A H 0.1715 0.3001 0.5246 0.077 Uiso 1 1 calc GR . . . .
H46B H 0.1100 0.2974 0.5661 0.077 Uiso 1 1 calc GR . . . .
H46C H 0.1880 0.2742 0.5811 0.077 Uiso 1 1 calc GR . . . .
C47 C 0.157(2) 0.393(2) 0.6298(14) 0.054(9) Uani 1 1 d . U . . .
H47A H 0.1541 0.3506 0.6488 0.080 Uiso 1 1 calc GR . . . .
H47B H 0.1113 0.4161 0.6302 0.080 Uiso 1 1 calc GR . . . .
H47C H 0.1924 0.4229 0.6456 0.080 Uiso 1 1 calc GR . . . .
C48 C 0.164(3) 0.432(3) 0.537(2) 0.029(7) Uani 0.5 1 d . U . B 1
H48A H 0.2091 0.4479 0.5235 0.043 Uiso 0.5 1 calc GR . . B 1
H48B H 0.1385 0.4699 0.5523 0.043 Uiso 0.5 1 calc GR . . B 1
H48C H 0.1361 0.4119 0.5096 0.043 Uiso 0.5 1 calc GR . . B 1
C48' C 0.118(3) 0.417(3) 0.550(2) 0.032(7) Uani 0.5 1 d . U . B 2
H48D H 0.1277 0.4658 0.5500 0.049 Uiso 0.5 1 calc GR . . B 2
H48E H 0.0735 0.4081 0.5673 0.049 Uiso 0.5 1 calc GR . . B 2
H48F H 0.1146 0.4010 0.5144 0.049 Uiso 0.5 1 calc GR . . B 2
Cl1 Cl 0.0797(8) 0.5727(7) 0.2354(5) 0.082(4) Uani 1 1 d . . . . .
Cl2 Cl 0.1785(6) 0.4681(6) 0.2023(4) 0.063(3) Uani 1 1 d . . . . .
C49 C 0.102(2) 0.510(2) 0.1909(17) 0.065(11) Uani 1 1 d . U . . .
H49A H 0.0632 0.4759 0.1899 0.079 Uiso 1 1 calc R . . . .
H49B H 0.1045 0.5310 0.1568 0.079 Uiso 1 1 calc R . . . .
Cl3 Cl 0.3333(9) 0.3951(9) 0.0694(6) 0.111(5) Uani 1 1 d . . . . .
Cl4 Cl 0.4092(9) 0.5193(10) 0.0794(7) 0.121(6) Uani 1 1 d . . . . .
C50 C 0.375(4) 0.449(4) 0.116(3) 0.14(3) Uani 1 1 d . U . . .
H50A H 0.4127 0.4250 0.1340 0.164 Uiso 1 1 calc R . . . .
H50B H 0.3398 0.4656 0.1413 0.164 Uiso 1 1 calc R . . . .
Cl5 Cl 0.5296(8) 0.3101(9) 0.0507(7) 0.109(5) Uani 1 1 d . . . . .
C51 C 0.5000 0.357(4) 0.0000 0.10(2) Uani 1 2 d S TU P . .
H51A H 0.4613 0.3863 0.0118 0.120 Uiso 0.5 1 calc R . . . .
H51B H 0.5387 0.3863 -0.0118 0.120 Uiso 0.5 1 calc R . . . .

loop_
_atom_site_aniso_label
_atom_site_aniso_U_11
_atom_site_aniso_U_22
_atom_site_aniso_U_33
_atom_site_aniso_U_23
_atom_site_aniso_U_13
_atom_site_aniso_U_12
Ag1 0.0319(12) 0.0411(14) 0.080(2) -0.0225(14) 0.0194(13) -0.0083(11)
Ag2 0.0074(11) 0.0214(13) 0.0458(16) -0.0049(13) 0.000 0.000
Ag3 0.0115(11) 0.0211(13) 0.0449(16) 0.000 0.000 0.0008(11)
Ag4 0.0363(13) 0.0395(14) 0.090(2) -0.0293(15) -0.0152(14) 0.0052(12)
Ag5 0.0137(8) 0.0197(9) 0.0272(9) 0.0058(8) 0.0049(7) 0.0017(7)
Ag6 0.093(3) 0.087(3) 0.080(3) 0.006(2) 0.006(2) 0.002(2)
Ag7 0.0158(12) 0.0183(13) 0.0395(15) 0.000 0.0060(12) 0.000
Ag8 0.068(2) 0.123(3) 0.0480(17) 0.0206(19) 0.0053(16) -0.044(2)
Ag9 0.0421(13) 0.0443(14) 0.0425(13) -0.0039(11) -0.0027(11) -0.0014(12)
Ag10 0.075(2) 0.066(2) 0.109(3) -0.057(2) -0.075(2) 0.0435(18)
Ag11 0.0551(17) 0.101(3) 0.0273(12) -0.0088(14) 0.0073(12) -0.0320(17)
Ag12 0.0331(12) 0.0451(14) 0.0412(13) 0.0023(11) 0.0030(10) 0.0052(11)
S1 0.034(4) 0.035(4) 0.029(3) -0.009(3) -0.005(3) -0.007(3)
S2 0.049(5) 0.027(4) 0.049(5) 0.002(3) 0.001(4) 0.000(4)
S3 0.028(7) 0.036(8) 0.039(8) -0.012(7) 0.004(6) 0.008(6)
S3' 0.034(8) 0.048(9) 0.020(6) -0.002(6) 0.003(5) -0.014(7)
S4 0.029(4) 0.045(4) 0.026(3) -0.004(3) -0.009(3) -0.007(3)
S5 0.037(4) 0.039(4) 0.038(4) 0.008(3) -0.003(3) 0.003(3)
S6 0.033(4) 0.041(4) 0.029(3) 0.009(3) -0.001(3) 0.004(3)
C1 0.032(8) 0.034(8) 0.033(8) -0.002(6) 0.006(6) -0.003(6)
C2 0.051(13) 0.028(11) 0.040(12) 0.006(10) 0.008(10) 0.001(10)
C3 0.045(12) 0.045(13) 0.039(12) -0.002(10) -0.006(10) -0.003(10)
C4 0.064(15) 0.068(16) 0.073(16) -0.007(12) 0.008(12) -0.005(12)
C5 0.034(8) 0.029(8) 0.031(8) -0.004(6) -0.003(6) 0.000(6)
C6 0.044(12) 0.044(13) 0.037(12) -0.003(10) 0.000(10) -0.001(10)
C7 0.051(13) 0.045(13) 0.042(12) -0.003(10) -0.002(11) -0.012(11)
C8 0.067(15) 0.065(15) 0.063(15) -0.004(12) 0.001(12) 0.002(12)
C9 0.044(10) 0.045(10) 0.041(9) 0.000(6) 0.004(6) 0.000(6)
C10 0.040(12) 0.044(13) 0.048(12) 0.002(10) -0.005(10) 0.007(10)
C11 0.047(13) 0.039(12) 0.050(13) 0.000(10) -0.010(11) -0.001(11)
C12 0.053(13) 0.052(14) 0.052(13) -0.001(11) -0.001(11) 0.002(11)
C13 0.038(9) 0.037(9) 0.034(9) 0.003(6) 0.000(6) -0.001(6)
C14 0.037(12) 0.043(12) 0.051(13) 0.002(10) -0.006(10) 0.007(10)
C15 0.067(15) 0.064(15) 0.061(15) 0.011(12) 0.009(12) 0.002(12)
C16 0.080(17) 0.077(17) 0.072(17) -0.003(12) 0.005(12) 0.003(12)
C17 0.042(9) 0.045(10) 0.042(9) -0.001(6) 0.000(6) 0.000(6)
C18 0.062(15) 0.065(15) 0.061(15) 0.009(12) 0.010(12) 0.001(12)
C19 0.060(15) 0.074(16) 0.071(15) 0.017(12) 0.008(12) -0.002(12)
C20 0.065(15) 0.069(16) 0.065(15) 0.008(12) -0.003(12) -0.002(12)
C21 0.032(8) 0.027(8) 0.026(8) -0.005(6) -0.006(6) 0.000(6)
C22 0.058(14) 0.065(15) 0.054(14) -0.003(12) -0.003(11) 0.002(12)
C23 0.027(15) 0.030(16) 0.024(15) 0.006(12) 0.008(12) -0.016(12)
C23' 0.024(15) 0.035(16) 0.020(15) 0.002(12) 0.005(12) -0.002(12)
C24 0.078(18) 0.089(19) 0.095(19) -0.006(13) -0.012(13) -0.004(13)
Ag13 0.0577(19) 0.0198(13) 0.0095(11) 0.000 0.000 -0.0050(14)
Ag14 0.065(2) 0.0169(13) 0.0118(11) -0.0009(11) 0.000 0.000
Ag15 0.0420(11) 0.0150(9) 0.0116(8) -0.0014(7) 0.0051(8) -0.0060(8)
Ag16 0.085(2) 0.0365(13) 0.0231(11) -0.0075(10) 0.0140(12) -0.0248(14)
Ag17 0.0575(19) 0.0156(13) 0.0124(11) 0.000 0.0013(12) 0.000
Ag18 0.141(4) 0.075(2) 0.0531(17) -0.0371(17) 0.058(2) -0.080(2)
Ag19 0.084(3) 0.116(4) 0.079(3) -0.001(2) 0.006(2) -0.009(3)
Ag20 0.0748(19) 0.0332(13) 0.0288(12) 0.0057(10) -0.0213(12) -0.0013(13)
Ag21 0.0445(14) 0.0441(15) 0.0472(14) 0.0008(12) -0.0100(12) -0.0075(12)
Ag22 0.0426(13) 0.0390(13) 0.0448(13) 0.0020(11) -0.0086(11) -0.0054(11)
Ag23 0.0547(17) 0.0356(14) 0.093(2) 0.0073(15) -0.0273(17) -0.0030(13)
Ag24 0.0365(15) 0.0565(19) 0.119(3) 0.027(2) -0.0027(17) 0.0056(14)
S7 0.037(4) 0.033(4) 0.014(3) 0.009(3) -0.007(3) 0.001(3)
S8 0.038(4) 0.041(4) 0.044(4) -0.006(4) -0.012(3) 0.003(4)
S9 0.063(6) 0.057(6) 0.066(6) 0.000(5) -0.016(5) 0.002(5)
S10 0.038(4) 0.047(5) 0.031(4) -0.003(3) 0.010(3) 0.019(4)
S11 0.051(5) 0.046(5) 0.026(3) 0.007(3) -0.012(3) -0.014(4)
S12 0.026(7) 0.035(8) 0.041(8) 0.006(6) 0.006(6) -0.001(6)
S12' 0.033(8) 0.033(8) 0.039(8) 0.015(6) 0.004(6) -0.001(6)
C25 0.046(10) 0.044(10) 0.043(9) -0.002(6) 0.000(6) 0.003(6)
C26 0.044(13) 0.052(13) 0.046(12) -0.005(11) -0.003(10) 0.004(11)
C27 0.067(15) 0.063(15) 0.068(15) -0.001(12) 0.002(12) 0.017(12)
C28 0.076(16) 0.058(15) 0.061(15) -0.002(12) 0.001(12) 0.011(12)
C29 0.066(13) 0.067(13) 0.069(13) 0.001(7) 0.001(7) 0.001(7)
C30 0.086(19) 0.090(19) 0.082(18) 0.004(13) -0.007(13) -0.011(13)
C31 0.10(2) 0.082(19) 0.10(2) 0.001(13) -0.007(13) -0.002(13)
C32 0.085(18) 0.089(19) 0.082(18) 0.005(13) 0.003(13) -0.001(13)
C33 0.040(9) 0.044(9) 0.039(9) -0.001(6) -0.005(6) -0.003(6)
C34 0.058(15) 0.067(15) 0.070(15) -0.008(12) -0.003(12) -0.002(12)
C35 0.10(2) 0.10(2) 0.10(2) -0.006(13) 0.001(13) -0.008(13)
C36 0.09(2) 0.09(2) 0.10(2) 0.001(13) -0.007(13) 0.002(13)
C37 0.036(9) 0.036(9) 0.037(9) -0.002(6) -0.002(6) -0.005(6)
C38 0.071(16) 0.064(16) 0.069(15) -0.006(12) 0.004(12) -0.002(12)
C39 0.037(12) 0.042(12) 0.046(12) -0.002(10) -0.007(10) -0.001(10)
C40 0.043(13) 0.051(13) 0.051(13) -0.013(11) 0.004(11) -0.007(11)
C41 0.034(8) 0.035(9) 0.035(8) 0.001(6) -0.001(6) -0.002(6)
C42 0.039(11) 0.033(11) 0.023(10) 0.004(9) -0.005(9) 0.004(9)
C43 0.031(11) 0.029(11) 0.034(11) 0.009(9) -0.011(9) 0.007(9)
C44 0.053(14) 0.054(14) 0.056(14) 0.015(11) -0.016(11) 0.002(11)
C45 0.033(7) 0.032(7) 0.030(7) 0.001(6) 0.004(6) 0.000(6)
C46 0.054(13) 0.047(13) 0.052(13) -0.005(11) 0.009(11) -0.003(11)
C47 0.060(14) 0.051(14) 0.050(13) -0.003(11) 0.003(11) -0.004(11)
C48 0.028(10) 0.032(10) 0.027(10) 0.005(8) 0.002(8) 0.000(8)
C48' 0.030(10) 0.034(10) 0.033(10) 0.004(8) 0.004(8) -0.001(9)
Cl1 0.113(10) 0.066(7) 0.066(7) 0.001(6) 0.010(7) 0.013(7)
Cl2 0.062(6) 0.059(6) 0.067(6) -0.005(5) -0.009(5) -0.015(5)
C49 0.065(12) 0.065(12) 0.066(12) -0.002(7) 0.000(7) -0.002(7)
Cl3 0.120(12) 0.121(12) 0.092(10) -0.027(10) -0.009(9) -0.036(11)
Cl4 0.107(12) 0.128(14) 0.128(13) -0.012(11) 0.061(11) -0.010(10)
C50 0.14(3) 0.14(3) 0.14(3) -0.001(7) 0.001(7) -0.001(7)
Cl5 0.086(10) 0.106(11) 0.134(14) 0.025(10) -0.018(9) 0.006(9)
C51 0.10(3) 0.10(3) 0.10(3) 0.000 0.001(7) 0.000

loop_
_atom_type_symbol
_atom_type_description
_atom_type_scat_dispersion_real
_atom_type_scat_dispersion_imag
_atom_type_scat_source
C C 0.0033 0.0016 'International Tables Vol C Tables 4.2.6.8 and 6.1.1.4'
H H 0.0000 0.0000 'International Tables Vol C Tables 4.2.6.8 and 6.1.1.4'
Ag Ag -0.8971 1.1015 'International Tables Vol C Tables 4.2.6.8 and 6.1.1.4'
Cl Cl 0.1484 0.1585 'International Tables Vol C Tables 4.2.6.8 and 6.1.1.4'
S S 0.1246 0.1234 'International Tables Vol C Tables 4.2.6.8 and 6.1.1.4'

loop_
_geom_angle_atom_site_label_1
_geom_angle_atom_site_label_2
_geom_angle_atom_site_label_3
_geom_angle
_geom_angle_site_symmetry_1
_geom_angle_site_symmetry_3
_geom_angle_publ_flag
Ag2 Ag1 Ag4 85.78(9) . . ?
Ag2 Ag1 Ag10 54.21(7) . . ?
Ag4 Ag1 Ag10 61.21(11) . . ?
Ag5 Ag1 Ag2 54.62(6) 4 . ?
Ag5 Ag1 Ag4 115.27(10) 4 . ?
Ag5 Ag1 Ag7 55.66(6) 4 . ?
Ag5 Ag1 Ag8 67.47(11) 4 . ?
Ag5 Ag1 Ag10 108.79(10) 4 . ?
Ag7 Ag1 Ag2 57.80(8) . . ?
Ag7 Ag1 Ag4 60.08(7) . . ?
Ag7 Ag1 Ag8 68.00(10) . . ?
Ag7 Ag1 Ag10 88.25(10) . . ?
Ag8 Ag1 Ag2 115.55(12) . . ?
Ag8 Ag1 Ag4 96.00(11) . . ?
Ag8 Ag1 Ag10 153.81(12) . . ?
S1 Ag1 Ag2 130.3(2) . . ?
S1 Ag1 Ag4 52.95(19) . . ?
S1 Ag1 Ag5 114.7(2) . 4 ?
S1 Ag1 Ag7 76.34(18) . . ?
S1 Ag1 Ag8 54.1(2) . . ?
S1 Ag1 Ag10 111.2(2) . . ?
S4 Ag1 Ag2 71.77(19) . . ?
S4 Ag1 Ag4 119.8(2) . . ?
S4 Ag1 Ag5 95.88(18) . 4 ?
S4 Ag1 Ag7 129.6(2) . . ?
S4 Ag1 Ag8 144.2(2) . . ?
S4 Ag1 Ag10 60.3(2) . . ?
S4 Ag1 S1 148.9(3) . . ?
Ag1 Ag2 Ag1 156.09(13) 3 . ?
Ag3 Ag2 Ag1 89.03(5) 3 3 ?
Ag3 Ag2 Ag1 89.03(5) . . ?
Ag3 Ag2 Ag1 108.25(7) . 3 ?
Ag3 Ag2 Ag1 108.25(7) 3 . ?
Ag3 Ag2 Ag3 88.76(11) . 3 ?
Ag3 Ag2 Ag7 59.81(5) 3 . ?
Ag3 Ag2 Ag7 59.81(5) 3 2 ?
Ag3 Ag2 Ag7 59.81(5) . . ?
Ag3 Ag2 Ag7 59.81(5) . 2 ?
Ag5 Ag2 Ag1 122.76(7) 4 3 ?
Ag5 Ag2 Ag1 58.28(7) 4 . ?
Ag5 Ag2 Ag1 58.28(7) 2 3 ?
Ag5 Ag2 Ag1 122.76(7) 2 . ?
Ag5 Ag2 Ag3 116.75(7) 4 . ?
Ag5 Ag2 Ag3 116.75(7) 2 3 ?
Ag5 Ag2 Ag3 59.82(5) 4 3 ?
Ag5 Ag2 Ag3 59.82(5) 2 . ?
Ag5 Ag2 Ag5 175.78(12) 4 2 ?
Ag5 Ag2 Ag7 119.59(8) 2 . ?
Ag5 Ag2 Ag7 56.94(5) 2 2 ?
Ag5 Ag2 Ag7 56.94(5) 4 . ?
Ag5 Ag2 Ag7 119.59(8) 4 2 ?
Ag5 Ag2 Ag10 121.99(9) 2 3 ?
Ag5 Ag2 Ag10 59.41(9) 4 3 ?
Ag5 Ag2 Ag10 121.99(9) 4 . ?
Ag5 Ag2 Ag10 59.40(9) 2 . ?
Ag7 Ag2 Ag1 145.13(9) . 3 ?
Ag7 Ag2 Ag1 58.06(6) 2 3 ?
Ag7 Ag2 Ag1 58.06(6) . . ?
Ag7 Ag2 Ag1 145.13(9) 2 . ?
Ag7 Ag2 Ag7 90.58(10) 2 . ?
Ag10 Ag2 Ag1 63.76(10) . . ?
Ag10 Ag2 Ag1 108.98(9) . 3 ?
Ag10 Ag2 Ag1 108.99(9) 3 . ?
Ag10 Ag2 Ag1 63.76(10) 3 3 ?
Ag10 Ag2 Ag3 62.68(10) . . ?
Ag10 Ag2 Ag3 149.54(11) . 3 ?
Ag10 Ag2 Ag3 62.68(10) 3 3 ?
Ag10 Ag2 Ag3 149.54(11) 3 . ?
Ag10 Ag2 Ag7 94.47(6) 3 2 ?
Ag10 Ag2 Ag7 108.59(10) . 2 ?
Ag10 Ag2 Ag7 108.59(10) 3 . ?
Ag10 Ag2 Ag7 94.47(6) . . ?
Ag10 Ag2 Ag10 147.24(18) 3 . ?
Ag2 Ag3 Ag2 91.24(11) 2 . ?
Ag2 Ag3 Ag7 60.88(6) . . ?
Ag2 Ag3 Ag7 60.88(6) . 2 ?
Ag2 Ag3 Ag7 60.88(6) 2 . ?
Ag2 Ag3 Ag7 60.88(6) 2 2 ?
Ag2 Ag3 Ag10 58.29(9) 2 2 ?
Ag2 Ag3 Ag10 147.81(14) 2 . ?
Ag2 Ag3 Ag10 147.81(14) . 2 ?
Ag2 Ag3 Ag10 58.29(9) . . ?
Ag4 Ag3 Ag2 95.44(7) 2 2 ?
Ag4 Ag3 Ag2 95.44(7) . . ?
Ag4 Ag3 Ag2 110.89(7) . 2 ?
Ag4 Ag3 Ag2 110.90(7) 2 . ?
Ag4 Ag3 Ag4 142.34(19) 2 . ?
Ag4 Ag3 Ag6 55.56(12) 2 2 ?
Ag4 Ag3 Ag6 90.92(13) . 2 ?
Ag4 Ag3 Ag6 55.57(12) . . ?
Ag4 Ag3 Ag6 90.92(13) 2 . ?
Ag4 Ag3 Ag7 63.74(8) 2 2 ?
Ag4 Ag3 Ag7 63.74(8) . . ?
Ag4 Ag3 Ag7 153.06(13) . 2 ?
Ag4 Ag3 Ag7 153.06(13) 2 . ?
Ag4 Ag3 Ag10 66.39(8) . . ?
Ag4 Ag3 Ag10 104.63(11) . 2 ?
Ag4 Ag3 Ag10 66.39(8) 2 2 ?
Ag4 Ag3 Ag10 104.63(11) 2 . ?
Ag5 Ag3 Ag2 57.86(5) 2 . ?
Ag5 Ag3 Ag2 117.59(9) 2 2 ?
Ag5 Ag3 Ag2 57.86(5) . 2 ?
Ag5 Ag3 Ag2 117.59(9) . . ?
Ag5 Ag3 Ag4 123.60(7) 2 . ?
Ag5 Ag3 Ag4 123.60(7) . 2 ?
Ag5 Ag3 Ag4 58.56(7) 2 2 ?
Ag5 Ag3 Ag4 58.55(7) . . ?
Ag5 Ag3 Ag5 174.36(15) 2 . ?
Ag5 Ag3 Ag6 61.16(10) . . ?
Ag5 Ag3 Ag6 61.16(10) 2 2 ?
Ag5 Ag3 Ag6 124.48(13) . 2 ?
Ag5 Ag3 Ag6 124.48(13) 2 . ?
Ag5 Ag3 Ag7 56.72(5) . . ?
Ag5 Ag3 Ag7 118.70(9) 2 . ?
Ag5 Ag3 Ag7 56.72(5) 2 2 ?
Ag5 Ag3 Ag7 118.70(9) . 2 ?
Ag5 Ag3 Ag10 57.28(7) . 2 ?
Ag5 Ag3 Ag10 124.27(7) 2 2 ?
Ag5 Ag3 Ag10 124.27(7) . . ?
Ag5 Ag3 Ag10 57.28(7) 2 . ?
Ag6 Ag3 Ag2 148.35(10) . . ?
Ag6 Ag3 Ag2 148.35(10) 2 2 ?
Ag6 Ag3 Ag2 109.84(10) . 2 ?
Ag6 Ag3 Ag2 109.83(10) 2 . ?
Ag6 Ag3 Ag6 63.33(19) . 2 ?
Ag6 Ag3 Ag7 108.46(10) . . ?
Ag6 Ag3 Ag7 150.21(10) . 2 ?
Ag6 Ag3 Ag7 108.45(10) 2 2 ?
Ag6 Ag3 Ag7 150.21(10) 2 . ?
Ag6 Ag3 Ag10 94.96(13) 2 2 ?
Ag6 Ag3 Ag10 61.54(14) . 2 ?
Ag6 Ag3 Ag10 94.95(13) . . ?
Ag6 Ag3 Ag10 61.54(13) 2 . ?
Ag7 Ag3 Ag7 91.82(12) 2 . ?
Ag7 Ag3 Ag10 106.02(7) 2 . ?
Ag7 Ag3 Ag10 92.46(9) . . ?
Ag7 Ag3 Ag10 92.46(9) 2 2 ?
Ag7 Ag3 Ag10 106.02(7) . 2 ?
Ag10 Ag3 Ag10 153.5(2) . 2 ?
Ag1 Ag4 Ag10 60.12(12) . . ?
Ag3 Ag4 Ag1 89.63(10) . . ?
Ag3 Ag4 Ag7 58.92(9) . . ?
Ag3 Ag4 Ag10 58.89(8) . . ?
Ag5 Ag4 Ag1 112.39(13) . . ?
Ag5 Ag4 Ag3 60.11(7) . . ?
Ag5 Ag4 Ag7 55.54(6) . . ?
Ag5 Ag4 Ag10 118.39(10) . . ?
Ag6 Ag4 Ag1 150.26(15) . . ?
Ag6 Ag4 Ag3 62.52(13) . . ?
Ag6 Ag4 Ag5 64.23(12) . . ?
Ag6 Ag4 Ag7 110.12(14) . . ?
Ag6 Ag4 Ag10 94.36(16) . . ?
Ag7 Ag4 Ag1 57.04(8) . . ?
Ag7 Ag4 Ag10 85.97(10) . . ?
S1 Ag4 Ag1 49.92(19) . . ?
S1 Ag4 Ag3 130.0(2) . . ?
S1 Ag4 Ag5 104.5(2) . . ?
S1 Ag4 Ag6 158.3(2) . . ?
S1 Ag4 Ag7 73.11(18) . . ?
S1 Ag4 Ag10 107.3(2) . . ?
S3 Ag4 Ag1 78.1(4) . . ?
S3 Ag4 Ag3 101.0(4) . . ?
S3 Ag4 Ag5 156.9(4) . . ?
S3 Ag4 Ag6 96.2(4) . . ?
S3 Ag4 Ag7 128.6(3) . . ?
S3 Ag4 Ag10 47.6(3) . . ?
S3 Ag4 S1 97.8(4) . . ?
S3' Ag4 Ag1 99.3(4) . . ?
S3' Ag4 Ag3 77.2(4) . . ?
S3' Ag4 Ag5 125.1(4) . . ?
S3' Ag4 Ag6 66.1(4) . . ?
S3' Ag4 Ag7 127.8(4) . . ?
S3' Ag4 Ag10 45.2(4) . . ?
S3' Ag4 S1 129.9(4) . . ?
Ag1 Ag5 Ag6 176.20(12) 4 . ?
Ag1 Ag5 Ag8 58.05(9) 4 4 ?
Ag1 Ag5 Ag11 74.72(8) 4 2 ?
Ag1 Ag5 Ag12 123.72(9) 4 2 ?
Ag2 Ag5 Ag1 67.10(7) 2 4 ?
Ag2 Ag5 Ag3 62.32(7) 2 . ?
Ag2 Ag5 Ag4 117.34(9) 2 . ?
Ag2 Ag5 Ag6 112.79(11) 2 . ?
Ag2 Ag5 Ag8 118.17(8) 2 4 ?
Ag2 Ag5 Ag10 62.15(10) 2 2 ?
Ag2 Ag5 Ag11 71.08(9) 2 2 ?
Ag2 Ag5 Ag12 123.34(9) 2 2 ?
Ag3 Ag5 Ag1 117.38(10) . 4 ?
Ag3 Ag5 Ag6 60.27(11) . . ?
Ag3 Ag5 Ag8 121.74(8) . 4 ?
Ag3 Ag5 Ag11 117.72(9) . 2 ?
Ag3 Ag5 Ag12 114.09(9) . 2 ?
Ag4 Ag5 Ag1 120.35(11) . 4 ?
Ag4 Ag5 Ag3 61.34(7) . . ?
Ag4 Ag5 Ag6 56.09(12) . . ?
Ag4 Ag5 Ag8 73.36(10) . 4 ?
Ag4 Ag5 Ag10 112.54(13) . 2 ?
Ag4 Ag5 Ag11 164.30(11) . 2 ?
Ag4 Ag5 Ag12 103.07(10) . 2 ?
Ag6 Ag5 Ag8 120.05(13) . 4 ?
Ag6 Ag5 Ag11 108.95(12) . 2 ?
Ag6 Ag5 Ag12 59.74(10) . 2 ?
Ag7 Ag5 Ag1 63.32(6) . 4 ?
Ag7 Ag5 Ag2 64.72(7) . 2 ?
Ag7 Ag5 Ag3 63.19(8) . . ?
Ag7 Ag5 Ag4 67.18(8) . . ?
Ag7 Ag5 Ag6 113.05(11) . . ?
Ag7 Ag5 Ag8 66.72(8) . 4 ?
Ag7 Ag5 Ag10 117.49(10) . 2 ?
Ag7 Ag5 Ag11 127.60(9) . 2 ?
Ag7 Ag5 Ag12 170.16(9) . 2 ?
Ag10 Ag5 Ag1 118.54(13) 2 4 ?
Ag10 Ag5 Ag3 64.49(7) 2 . ?
Ag10 Ag5 Ag6 63.70(14) 2 . ?
Ag10 Ag5 Ag8 173.55(11) 2 4 ?
Ag10 Ag5 Ag11 58.05(11) 2 2 ?
Ag10 Ag5 Ag12 66.62(9) 2 2 ?
Ag11 Ag5 Ag8 115.60(10) 2 4 ?
Ag12 Ag5 Ag8 110.08(9) 2 4 ?
Ag12 Ag5 Ag11 62.23(7) 2 2 ?
Ag3 Ag6 Ag5 58.56(10) . . ?
Ag3 Ag6 Ag6 58.33(9) . 2 ?
Ag3 Ag6 Ag10 61.25(10) . 2 ?
Ag3 Ag6 Ag12 115.86(16) . 2 ?
Ag4 Ag6 Ag3 61.92(11) . . ?
Ag4 Ag6 Ag5 59.68(11) . . ?
Ag4 Ag6 Ag6 91.60(18) . 2 ?
Ag4 Ag6 Ag10 109.30(17) . 2 ?
Ag4 Ag6 Ag12 108.69(16) . 2 ?
Ag4 Ag6 S3' 52.4(3) . . ?
Ag5 Ag6 Ag6 116.89(9) . 2 ?
Ag5 Ag6 Ag10 56.45(11) . 2 ?
Ag5 Ag6 Ag12 63.43(11) . 2 ?
Ag10 Ag6 Ag6 91.87(17) 2 2 ?
Ag12 Ag6 Ag6 153.3(3) 2 2 ?
Ag12 Ag6 Ag10 65.52(12) 2 2 ?
S3' Ag6 Ag3 71.6(3) . . ?
S3' Ag6 Ag3 75.6(3) 2 . ?
S3' Ag6 Ag4 137.2(4) 2 . ?
S3' Ag6 Ag5 108.4(3) . . ?
S3' Ag6 Ag5 103.2(4) 2 . ?
S3' Ag6 Ag6 59.7(4) 2 2 ?
S3' Ag6 Ag6 50.9(4) . 2 ?
S3' Ag6 Ag10 131.2(4) . 2 ?
S3' Ag6 Ag10 47.8(3) 2 2 ?
S3' Ag6 Ag12 93.8(4) 2 2 ?
S3' Ag6 Ag12 155.7(4) . 2 ?
S3' Ag6 S3' 110.5(4) 2 . ?
S6 Ag6 Ag3 141.7(3) 2 . ?
S6 Ag6 Ag4 87.1(2) 2 . ?
S6 Ag6 Ag5 87.3(2) 2 . ?
S6 Ag6 Ag6 150.9(3) 2 2 ?
S6 Ag6 Ag10 116.0(2) 2 2 ?
S6 Ag6 Ag12 50.8(2) 2 2 ?
S6 Ag6 S3' 133.8(4) 2 2 ?
S6 Ag6 S3' 108.2(4) 2 . ?
Ag1 Ag7 Ag1 145.31(15) . 4 ?
Ag1 Ag7 Ag4 62.88(8) . . ?
Ag1 Ag7 Ag4 110.19(9) . 4 ?
Ag1 Ag7 Ag4 110.19(9) 4 . ?
Ag1 Ag7 Ag4 62.88(8) 4 4 ?
Ag1 Ag7 Ag8 90.93(11) 4 . ?
Ag1 Ag7 Ag8 56.86(10) . . ?
Ag1 Ag7 Ag8 56.86(10) 4 4 ?
Ag1 Ag7 Ag8 90.93(11) . 4 ?
Ag2 Ag7 Ag1 149.31(10) 2 . ?
Ag2 Ag7 Ag1 64.14(6) 2 4 ?
Ag2 Ag7 Ag1 149.31(10) . 4 ?
Ag2 Ag7 Ag1 64.14(6) . . ?
Ag2 Ag7 Ag2 89.42(10) 2 . ?
Ag2 Ag7 Ag4 104.65(7) 2 . ?
Ag2 Ag7 Ag4 104.65(7) . 4 ?
Ag2 Ag7 Ag4 90.63(6) . . ?
Ag2 Ag7 Ag4 90.63(6) 2 4 ?
Ag2 Ag7 Ag8 111.57(8) 2 4 ?
Ag2 Ag7 Ag8 153.73(8) 2 . ?
Ag2 Ag7 Ag8 153.73(8) . 4 ?
Ag2 Ag7 Ag8 111.57(8) . . ?
Ag3 Ag7 Ag1 92.29(7) 3 4 ?
Ag3 Ag7 Ag1 112.84(6) 3 . ?
Ag3 Ag7 Ag1 112.84(6) . 4 ?
Ag3 Ag7 Ag1 92.30(7) . . ?
Ag3 Ag7 Ag2 59.31(5) . . ?
Ag3 Ag7 Ag2 59.31(5) 3 2 ?
Ag3 Ag7 Ag2 59.31(5) . 2 ?
Ag3 Ag7 Ag2 59.31(5) 3 . ?
Ag3 Ag7 Ag3 88.18(12) . 3 ?
Ag3 Ag7 Ag4 57.33(7) . . ?
Ag3 Ag7 Ag4 143.76(11) . 4 ?
Ag3 Ag7 Ag4 57.33(7) 3 4 ?
Ag3 Ag7 Ag4 143.76(11) 3 . ?
Ag3 Ag7 Ag8 117.28(8) . 4 ?
Ag3 Ag7 Ag8 145.03(7) . . ?
Ag3 Ag7 Ag8 145.03(7) 3 4 ?
Ag3 Ag7 Ag8 117.28(8) 3 . ?
Ag4 Ag7 Ag4 158.59(15) . 4 ?
Ag4 Ag7 Ag8 69.41(9) . 4 ?
Ag4 Ag7 Ag8 91.21(10) 4 4 ?
Ag4 Ag7 Ag8 91.21(10) . . ?
Ag4 Ag7 Ag8 69.41(9) 4 . ?
Ag5 Ag7 Ag1 61.02(7) . 4 ?
Ag5 Ag7 Ag1 61.02(7) 4 . ?
Ag5 Ag7 Ag1 119.93(7) 4 4 ?
Ag5 Ag7 Ag1 119.93(7) . . ?
Ag5 Ag7 Ag2 58.33(5) 4 . ?
Ag5 Ag7 Ag2 58.34(5) . 2 ?
Ag5 Ag7 Ag2 119.38(8) . . ?
Ag5 Ag7 Ag2 119.37(8) 4 2 ?
Ag5 Ag7 Ag3 60.08(5) 4 3 ?
Ag5 Ag7 Ag3 117.64(8) . 3 ?
Ag5 Ag7 Ag3 60.08(5) . . ?
Ag5 Ag7 Ag3 117.64(8) 4 . ?
Ag5 Ag7 Ag4 123.34(7) . 4 ?
Ag5 Ag7 Ag4 57.27(7) . . ?
Ag5 Ag7 Ag4 57.27(7) 4 4 ?
Ag5 Ag7 Ag4 123.34(7) 4 . ?
Ag5 Ag7 Ag5 177.22(14) . 4 ?
Ag5 Ag7 Ag8 64.58(9) 4 . ?
Ag5 Ag7 Ag8 118.19(11) 4 4 ?
Ag5 Ag7 Ag8 118.19(11) . . ?
Ag5 Ag7 Ag8 64.58(9) . 4 ?
Ag8 Ag7 Ag8 54.36(16) . 4 ?
Ag1 Ag8 Ag5 54.49(10) . 4 ?
Ag1 Ag8 Ag7 55.14(9) . . ?
Ag1 Ag8 Ag8 95.62(12) . 4 ?
Ag1 Ag8 Ag9 109.37(16) . . ?
Ag5 Ag8 Ag7 48.70(8) 4 . ?
Ag8 Ag8 Ag5 110.88(7) 4 4 ?
Ag8 Ag8 Ag7 62.82(8) 4 . ?
Ag8 Ag8 Ag9 140.78(19) 4 . ?
Ag9 Ag8 Ag5 65.43(11) . 4 ?
Ag9 Ag8 Ag7 107.44(14) . . ?
S1 Ag8 Ag1 122.3(2) 4 . ?
S1 Ag8 Ag1 51.7(2) . . ?
S1 Ag8 Ag5 101.0(2) . 4 ?
S1 Ag8 Ag5 90.2(2) 4 4 ?
S1 Ag8 Ag7 68.42(19) . . ?
S1 Ag8 Ag7 67.19(18) 4 . ?
S1 Ag8 Ag8 56.1(2) . 4 ?
S1 Ag8 Ag8 52.17(19) 4 4 ?
S1 Ag8 Ag9 88.66(18) 4 . ?
S1 Ag8 Ag9 160.2(3) . . ?
S1 Ag8 S1 106.4(2) . 4 ?
S2 Ag8 Ag1 128.4(3) . . ?
S2 Ag8 Ag5 111.1(2) . 4 ?
S2 Ag8 Ag7 156.2(3) . . ?
S2 Ag8 Ag8 131.6(2) . 4 ?
S2 Ag8 Ag9 48.9(2) . . ?
S2 Ag8 S1 105.2(3) . 4 ?
S2 Ag8 S1 134.3(3) . . ?
Ag8 Ag9 Ag12 111.42(13) . 3 ?
S2 Ag9 Ag8 51.6(2) . . ?
S2 Ag9 Ag12 138.6(2) . 3 ?
S2 Ag9 S6 173.1(3) . 3 ?
S6 Ag9 Ag8 133.8(2) 3 . ?
S6 Ag9 Ag12 46.8(2) 3 3 ?
Ag1 Ag10 Ag4 58.67(9) . . ?
Ag1 Ag10 Ag12 164.45(16) . . ?
Ag2 Ag10 Ag1 62.04(9) . . ?
Ag2 Ag10 Ag3 59.03(9) . . ?
Ag2 Ag10 Ag4 88.68(10) . . ?
Ag2 Ag10 Ag6 106.84(14) . 2 ?
Ag2 Ag10 Ag11 73.60(11) . . ?
Ag2 Ag10 Ag12 115.08(10) . . ?
Ag2 Ag10 S4 70.15(17) . . ?
Ag3 Ag10 Ag1 86.30(9) . . ?
Ag3 Ag10 Ag4 54.72(7) . . ?
Ag3 Ag10 Ag6 57.21(13) . 2 ?
Ag3 Ag10 Ag12 105.48(14) . . ?
Ag4 Ag10 Ag12 136.58(18) . . ?
Ag5 Ag10 Ag1 120.10(12) 2 . ?
Ag5 Ag10 Ag2 58.44(6) 2 . ?
Ag5 Ag10 Ag3 58.23(7) 2 . ?
Ag5 Ag10 Ag4 112.91(12) 2 . ?
Ag5 Ag10 Ag6 59.85(13) 2 2 ?
Ag5 Ag10 Ag11 67.34(9) 2 . ?
Ag5 Ag10 Ag12 61.18(9) 2 . ?
Ag5 Ag10 S4 113.40(19) 2 . ?
Ag6 Ag10 Ag1 138.23(14) 2 . ?
Ag6 Ag10 Ag4 82.16(15) 2 . ?
Ag6 Ag10 Ag12 57.03(13) 2 . ?
Ag11 Ag10 Ag1 102.25(16) . . ?
Ag11 Ag10 Ag3 120.49(11) . . ?
Ag11 Ag10 Ag4 159.10(18) . . ?
Ag11 Ag10 Ag6 113.15(16) . 2 ?
Ag11 Ag10 Ag12 63.17(9) . . ?
S3 Ag10 Ag1 79.3(4) . . ?
S3 Ag10 Ag2 136.1(4) . . ?
S3 Ag10 Ag3 100.9(4) . . ?
S3 Ag10 Ag4 51.8(4) . . ?
S3 Ag10 Ag5 147.1(4) . 2 ?
S3 Ag10 Ag6 87.8(4) . 2 ?
S3 Ag10 Ag11 138.6(4) . . ?
S3 Ag10 Ag12 107.6(4) . . ?
S3 Ag10 S4 99.2(4) . . ?
S3' Ag10 Ag1 101.0(4) . . ?
S3' Ag10 Ag2 132.0(4) . . ?
S3' Ag10 Ag3 76.3(4) . . ?
S3' Ag10 Ag4 48.6(4) . . ?
S3' Ag10 Ag5 113.0(4) . 2 ?
S3' Ag10 Ag6 54.4(4) . 2 ?
S3' Ag10 Ag11 152.0(4) . . ?
S3' Ag10 Ag12 91.8(4) . . ?
S3' Ag10 S4 132.9(4) . . ?
S4 Ag10 Ag1 47.24(18) . . ?
S4 Ag10 Ag3 123.70(19) . . ?
S4 Ag10 Ag4 104.6(2) . . ?
S4 Ag10 Ag6 172.3(2) . 2 ?
S4 Ag10 Ag11 59.37(19) . . ?
S4 Ag10 Ag12 117.25(19) . . ?
Ag5 Ag11 Ag12 57.89(7) 2 . ?
Ag10 Ag11 Ag5 54.60(10) . 2 ?
Ag10 Ag11 Ag12 63.50(11) . . ?
S4 Ag11 Ag5 103.78(19) . 2 ?
S4 Ag11 Ag5 88.83(19) 3 2 ?
S4 Ag11 Ag10 118.0(2) 3 . ?
S4 Ag11 Ag10 60.02(19) . . ?
S4 Ag11 Ag12 118.14(19) . . ?
S4 Ag11 Ag12 139.3(2) 3 . ?
S4 Ag11 S4 90.2(3) 3 . ?
S5 Ag11 Ag5 103.8(2) . 2 ?
S5 Ag11 Ag10 85.6(2) . . ?
S5 Ag11 Ag12 46.1(2) . . ?
S5 Ag11 S4 105.9(3) . . ?
S5 Ag11 S4 156.1(3) . 3 ?
Ag5 Ag12 Ag9 64.93(8) 2 3 ?
Ag5 Ag12 Ag10 52.21(7) 2 . ?
Ag5 Ag12 Ag11 59.88(8) 2 . ?
Ag6 Ag12 Ag5 56.83(10) 2 2 ?
Ag6 Ag12 Ag9 78.59(11) 2 3 ?
Ag6 Ag12 Ag10 57.45(13) 2 . ?
Ag6 Ag12 Ag11 104.81(13) 2 . ?
Ag10 Ag12 Ag9 115.52(10) . 3 ?
Ag11 Ag12 Ag9 107.14(10) . 3 ?
Ag11 Ag12 Ag10 53.33(11) . . ?
S5 Ag12 Ag5 107.9(2) . 2 ?
S5 Ag12 Ag6 135.1(2) . 2 ?
S5 Ag12 Ag9 137.5(2) . 3 ?
S5 Ag12 Ag10 79.5(2) . . ?
S5 Ag12 Ag11 48.2(2) . . ?
S5 Ag12 S6 167.7(3) . . ?
S6 Ag12 Ag5 84.25(19) . 2 ?
S6 Ag12 Ag6 53.2(2) . 2 ?
S6 Ag12 Ag9 45.8(2) . 3 ?
S6 Ag12 Ag10 110.3(2) . . ?
S6 Ag12 Ag11 143.6(2) . . ?
Ag1 S1 Ag4 77.1(2) . . ?
Ag1 S1 Ag8 122.5(3) . 4 ?
Ag1 S1 Ag8 74.2(2) . . ?
Ag4 S1 Ag8 88.4(3) . 4 ?
Ag8 S1 Ag4 127.2(3) . . ?
Ag8 S1 Ag8 71.7(2) . 4 ?
C5 S1 Ag1 120.5(10) . . ?
C5 S1 Ag4 114.5(10) . . ?
C5 S1 Ag8 118.2(10) . . ?
C5 S1 Ag8 116.2(10) . 4 ?
Ag9 S2 Ag8 79.5(3) . . ?
C1 S2 Ag8 110.8(10) . . ?
C1 S2 Ag9 107.8(10) . . ?
Ag10 S3 Ag4 80.7(5) . . ?
C21 S3 Ag4 117.2(11) . . ?
C21 S3 Ag10 116.4(11) . . ?
Ag4 S3' Ag6 61.4(4) . . ?
Ag4 S3' Ag6 112.5(6) . 2 ?
Ag6 S3' Ag6 69.4(4) 2 . ?
Ag10 S3' Ag4 86.3(5) . . ?
Ag10 S3' Ag6 117.2(6) . . ?
Ag10 S3' Ag6 77.8(5) . 2 ?
C21 S3' Ag4 127.6(12) . . ?
C21 S3' Ag6 114.2(12) . 2 ?
C21 S3' Ag6 116.4(11) . . ?
C21 S3' Ag10 125.7(12) . . ?
Ag1 S4 Ag10 72.5(2) . . ?
Ag1 S4 Ag11 97.1(3) . 3 ?
Ag1 S4 Ag11 125.9(3) . . ?
Ag11 S4 Ag10 60.61(17) . . ?
Ag11 S4 Ag10 124.9(3) 3 . ?
Ag11 S4 Ag11 89.2(3) 3 . ?
C9 S4 Ag1 120.9(12) . . ?
C9 S4 Ag10 119.1(11) . . ?
C9 S4 Ag11 105.3(11) . . ?
C9 S4 Ag11 112.5(11) . 3 ?
Ag12 S5 Ag11 85.7(3) . . ?
C17 S5 Ag11 114.7(11) . . ?
C17 S5 Ag12 106.8(12) . . ?
Ag9 S6 Ag6 111.2(3) 3 2 ?
Ag9 S6 Ag12 87.4(3) 3 . ?
Ag12 S6 Ag6 76.1(3) . 2 ?
C13 S6 Ag6 136.6(11) . 2 ?
C13 S6 Ag9 111.9(11) . 3 ?
C13 S6 Ag12 110.9(10) . . ?
C2 C1 S2 109(2) . . ?
C3 C1 S2 113(2) . . ?
C3 C1 C2 108(3) . . ?
C3 C1 C4 108(3) . . ?
C4 C1 S2 109(2) . . ?
C4 C1 C2 110(3) . . ?
C1 C2 H2A 109.5 . . ?
C1 C2 H2B 109.5 . . ?
C1 C2 H2C 109.5 . . ?
H2A C2 H2B 109.5 . . ?
H2A C2 H2C 109.5 . . ?
H2B C2 H2C 109.5 . . ?
C1 C3 H3A 109.5 . . ?
C1 C3 H3B 109.5 . . ?
C1 C3 H3C 109.5 . . ?
H3A C3 H3B 109.5 . . ?
H3A C3 H3C 109.5 . . ?
H3B C3 H3C 109.5 . . ?
C1 C4 H4A 109.5 . . ?
C1 C4 H4B 109.5 . . ?
C1 C4 H4C 109.5 . . ?
H4A C4 H4B 109.5 . . ?
H4A C4 H4C 109.5 . . ?
H4B C4 H4C 109.5 . . ?
C6 C5 S1 109(2) . . ?
C6 C5 C8 109(3) . . ?
C7 C5 S1 110(2) . . ?
C7 C5 C6 109(3) . . ?
C7 C5 C8 111(3) . . ?
C8 C5 S1 109(2) . . ?
C5 C6 H6A 109.5 . . ?
C5 C6 H6B 109.5 . . ?
C5 C6 H6C 109.5 . . ?
H6A C6 H6B 109.5 . . ?
H6A C6 H6C 109.5 . . ?
H6B C6 H6C 109.5 . . ?
C5 C7 H7A 109.5 . . ?
C5 C7 H7B 109.5 . . ?
C5 C7 H7C 109.5 . . ?
H7A C7 H7B 109.5 . . ?
H7A C7 H7C 109.5 . . ?
H7B C7 H7C 109.5 . . ?
C5 C8 H8A 109.5 . . ?
C5 C8 H8B 109.5 . . ?
C5 C8 H8C 109.5 . . ?
H8A C8 H8B 109.5 . . ?
H8A C8 H8C 109.5 . . ?
H8B C8 H8C 109.5 . . ?
C10 C9 S4 108(2) . . ?
C10 C9 C11 114(3) . . ?
C11 C9 S4 110(2) . . ?
C12 C9 S4 109(3) . . ?
C12 C9 C10 107(3) . . ?
C12 C9 C11 109(3) . . ?
C9 C10 H10A 109.5 . . ?
C9 C10 H10B 109.5 . . ?
C9 C10 H10C 109.5 . . ?
H10A C10 H10B 109.5 . . ?
H10A C10 H10C 109.5 . . ?
H10B C10 H10C 109.5 . . ?
C9 C11 H11A 109.5 . . ?
C9 C11 H11B 109.5 . . ?
C9 C11 H11C 109.5 . . ?
H11A C11 H11B 109.5 . . ?
H11A C11 H11C 109.5 . . ?
H11B C11 H11C 109.5 . . ?
C9 C12 H12A 109.5 . . ?
C9 C12 H12B 109.5 . . ?
C9 C12 H12C 109.5 . . ?
H12A C12 H12B 109.5 . . ?
H12A C12 H12C 109.5 . . ?
H12B C12 H12C 109.5 . . ?
C14 C13 S6 109(2) . . ?
C14 C13 C16 104(3) . . ?
C15 C13 S6 106(3) . . ?
C15 C13 C14 116(3) . . ?
C15 C13 C16 114(3) . . ?
C16 C13 S6 106(2) . . ?
C13 C14 H14A 109.5 . . ?
C13 C14 H14B 109.5 . . ?
C13 C14 H14C 109.5 . . ?
H14A C14 H14B 109.5 . . ?
H14A C14 H14C 109.5 . . ?
H14B C14 H14C 109.5 . . ?
C13 C15 H15A 109.5 . . ?
C13 C15 H15B 109.5 . . ?
C13 C15 H15C 109.5 . . ?
H15A C15 H15B 109.5 . . ?
H15A C15 H15C 109.5 . . ?
H15B C15 H15C 109.5 . . ?
C13 C16 H16A 109.5 . . ?
C13 C16 H16B 109.5 . . ?
C13 C16 H16C 109.5 . . ?
H16A C16 H16B 109.5 . . ?
H16A C16 H16C 109.5 . . ?
H16B C16 H16C 109.5 . . ?
C18 C17 S5 110(2) . . ?
C19 C17 S5 111(3) . . ?
C19 C17 C18 110(3) . . ?
C19 C17 C20 109(3) . . ?
C20 C17 S5 114(3) . . ?
C20 C17 C18 102(3) . . ?
C17 C18 H18A 109.5 . . ?
C17 C18 H18B 109.5 . . ?
C17 C18 H18C 109.5 . . ?
H18A C18 H18B 109.5 . . ?
H18A C18 H18C 109.5 . . ?
H18B C18 H18C 109.5 . . ?
C17 C19 H19A 109.5 . . ?
C17 C19 H19B 109.5 . . ?
C17 C19 H19C 109.5 . . ?
H19A C19 H19B 109.5 . . ?
H19A C19 H19C 109.5 . . ?
H19B C19 H19C 109.5 . . ?
C17 C20 H20A 109.5 . . ?
C17 C20 H20B 109.5 . . ?
C17 C20 H20C 109.5 . . ?
H20A C20 H20B 109.5 . . ?
H20A C20 H20C 109.5 . . ?
H20B C20 H20C 109.5 . . ?
C22 C21 S3 101(2) . . ?
C22 C21 S3' 114(2) . . ?
C23 C21 S3 112(3) . . ?
C23 C21 C22 120(3) . . ?
C23' C21 S3' 107(3) . . ?
C23' C21 C22 107(3) . . ?
C24 C21 S3 95(3) . . ?
C24 C21 S3' 124(3) . . ?
C24 C21 C22 110(3) . . ?
C24 C21 C23 116(4) . . ?
C24 C21 C23' 92(4) . . ?
C21 C22 H22A 109.5 . . ?
C21 C22 H22B 109.5 . . ?
C21 C22 H22C 109.5 . . ?
H22A C22 H22B 109.5 . . ?
H22A C22 H22C 109.5 . . ?
H22B C22 H22C 109.5 . . ?
C21 C23 H23A 109.5 . . ?
C21 C23 H23B 109.5 . . ?
C21 C23 H23C 109.5 . . ?
H23A C23 H23B 109.5 . . ?
H23A C23 H23C 109.5 . . ?
H23B C23 H23C 109.5 . . ?
C21 C23' H23D 109.5 . . ?
C21 C23' H23E 109.5 . . ?
C21 C23' H23F 109.5 . . ?
H23D C23' H23E 109.5 . . ?
H23D C23' H23F 109.5 . . ?
H23E C23' H23F 109.5 . . ?
C21 C24 H24A 109.5 . . ?
C21 C24 H24B 109.5 . . ?
C21 C24 H24C 109.5 . . ?
H24A C24 H24B 109.5 . . ?
H24A C24 H24C 109.5 . . ?
H24B C24 H24C 109.5 . . ?
Ag14 Ag13 Ag14 90.17(12) . 2_665 ?
Ag14 Ag13 Ag16 92.11(6) . 2_665 ?
Ag14 Ag13 Ag16 92.11(6) 2_665 . ?
Ag14 Ag13 Ag16 110.52(6) . . ?
Ag14 Ag13 Ag16 110.52(6) 2_665 2_665 ?
Ag14 Ag13 Ag17 60.32(5) . 2_665 ?
Ag14 Ag13 Ag17 60.32(5) . . ?
Ag14 Ag13 Ag17 60.32(5) 2_665 2_665 ?
Ag14 Ag13 Ag17 60.32(5) 2_665 . ?
Ag14 Ag13 Ag20 58.34(7) 2_665 2_665 ?
Ag14 Ag13 Ag20 146.50(10) 2_665 . ?
Ag14 Ag13 Ag20 58.34(7) . . ?
Ag14 Ag13 Ag20 146.50(10) . 2_665 ?
Ag14 Ag13 Ag21 149.42(7) 2_665 . ?
Ag14 Ag13 Ag21 110.21(7) 2_665 2_665 ?
Ag14 Ag13 Ag21 149.42(7) . 2_665 ?
Ag14 Ag13 Ag21 110.21(7) . . ?
Ag15 Ag13 Ag14 59.10(5) . . ?
Ag15 Ag13 Ag14 118.51(8) . 2_665 ?
Ag15 Ag13 Ag14 118.51(8) 2_665 . ?
Ag15 Ag13 Ag14 59.10(5) 2_665 2_665 ?
Ag15 Ag13 Ag15 177.06(12) 2_665 . ?
Ag15 Ag13 Ag16 59.59(7) 2_665 2_665 ?
Ag15 Ag13 Ag16 121.35(7) . 2_665 ?
Ag15 Ag13 Ag16 59.59(7) . . ?
Ag15 Ag13 Ag16 121.35(7) 2_665 . ?
Ag15 Ag13 Ag17 58.19(5) . . ?
Ag15 Ag13 Ag17 119.41(8) 2_665 . ?
Ag15 Ag13 Ag17 119.41(8) . 2_665 ?
Ag15 Ag13 Ag17 58.19(5) 2_665 2_665 ?
Ag15 Ag13 Ag20 123.34(7) 2_665 . ?
Ag15 Ag13 Ag20 57.42(7) 2_665 2_665 ?
Ag15 Ag13 Ag20 57.42(6) . . ?
Ag15 Ag13 Ag20 123.34(7) . 2_665 ?
Ag15 Ag13 Ag21 122.78(9) 2_665 . ?
Ag15 Ag13 Ag21 60.16(7) 2_665 2_665 ?
Ag15 Ag13 Ag21 60.15(7) . . ?
Ag15 Ag13 Ag21 122.78(9) . 2_665 ?
Ag16 Ag13 Ag16 148.17(13) 2_665 . ?
Ag16 Ag13 Ag20 63.95(8) 2_665 . ?
Ag16 Ag13 Ag20 108.61(8) 2_665 2_665 ?
Ag16 Ag13 Ag20 63.95(8) . 2_665 ?
Ag16 Ag13 Ag20 108.61(8) . . ?
Ag16 Ag13 Ag21 59.94(8) 2_665 2_665 ?
Ag16 Ag13 Ag21 91.85(8) 2_665 . ?
Ag16 Ag13 Ag21 59.94(8) . . ?
Ag16 Ag13 Ag21 91.85(8) . 2_665 ?
Ag17 Ag13 Ag16 61.65(6) 2_665 2_665 ?
Ag17 Ag13 Ag16 149.25(10) 2_665 . ?
Ag17 Ag13 Ag16 61.65(6) . . ?
Ag17 Ag13 Ag16 149.25(10) . 2_665 ?
Ag17 Ag13 Ag17 90.94(10) 2_665 . ?
Ag17 Ag13 Ag20 106.28(6) . . ?
Ag17 Ag13 Ag20 91.52(5) . 2_665 ?
Ag17 Ag13 Ag20 91.52(5) 2_665 . ?
Ag17 Ag13 Ag20 106.28(6) 2_665 2_665 ?
Ag17 Ag13 Ag21 109.55(6) 2_665 2_665 ?
Ag17 Ag13 Ag21 149.72(6) 2_665 . ?
Ag17 Ag13 Ag21 109.55(6) . . ?
Ag17 Ag13 Ag21 149.72(6) . 2_665 ?
Ag20 Ag13 Ag20 154.72(13) 2_665 . ?
Ag20 Ag13 Ag21 61.96(8) . . ?
Ag20 Ag13 Ag21 95.52(9) 2_665 . ?
Ag20 Ag13 Ag21 95.52(9) . 2_665 ?
Ag20 Ag13 Ag21 61.96(8) 2_665 2_665 ?
Ag21 Ag13 Ag21 62.62(11) 2_665 . ?
Ag13 Ag14 Ag13 89.83(12) 3_566 . ?
Ag13 Ag14 Ag17 60.18(7) . 2_665 ?
Ag13 Ag14 Ag17 60.18(7) 3_566 . ?
Ag13 Ag14 Ag17 60.18(7) . . ?
Ag13 Ag14 Ag17 60.18(7) 3_566 2_665 ?
Ag13 Ag14 Ag18 106.64(8) 3_566 3_566 ?
Ag13 Ag14 Ag18 106.64(8) . . ?
Ag13 Ag14 Ag18 92.30(10) 3_566 . ?
Ag13 Ag14 Ag18 92.30(10) . 3_566 ?
Ag15 Ag14 Ag13 117.94(10) . 3_566 ?
Ag15 Ag14 Ag13 57.97(5) 3_566 3_566 ?
Ag15 Ag14 Ag13 117.94(10) 3_566 . ?
Ag15 Ag14 Ag13 57.97(5) . . ?
Ag15 Ag14 Ag15 174.99(17) 3_566 . ?
Ag15 Ag14 Ag17 57.80(6) 3_566 2_665 ?
Ag15 Ag14 Ag17 118.13(10) . 2_665 ?
Ag15 Ag14 Ag17 57.80(6) . . ?
Ag15 Ag14 Ag17 118.13(10) 3_566 . ?
Ag15 Ag14 Ag18 124.20(7) . 3_566 ?
Ag15 Ag14 Ag18 57.18(6) 3_566 3_566 ?
Ag15 Ag14 Ag18 124.20(7) 3_566 . ?
Ag15 Ag14 Ag18 57.18(6) . . ?
Ag15 Ag14 Ag19 123.97(16) . 3_566 ?
Ag15 Ag14 Ag19 61.03(11) 3_566 3_566 ?
Ag15 Ag14 Ag19 61.03(11) . . ?
Ag15 Ag14 Ag19 123.98(15) 3_566 . ?
Ag15 Ag14 Ag20 123.12(7) . 3_566 ?
Ag15 Ag14 Ag20 58.57(7) 3_566 3_566 ?
Ag15 Ag14 Ag20 123.12(7) 3_566 . ?
Ag15 Ag14 Ag20 58.57(7) . . ?
Ag17 Ag14 Ag17 90.77(13) 2_665 . ?
Ag17 Ag14 Ag18 147.50(16) 2_665 . ?
Ag17 Ag14 Ag18 147.50(16) . 3_566 ?
Ag17 Ag14 Ag18 58.70(10) 2_665 3_566 ?
Ag17 Ag14 Ag18 58.69(10) . . ?
Ag18 Ag14 Ag18 153.3(2) . 3_566 ?
Ag19 Ag14 Ag13 150.33(11) . 3_566 ?
Ag19 Ag14 Ag13 150.33(11) 3_566 . ?
Ag19 Ag14 Ag13 109.82(9) 3_566 3_566 ?
Ag19 Ag14 Ag13 109.82(9) . . ?
Ag19 Ag14 Ag17 149.03(11) . 2_665 ?
Ag19 Ag14 Ag17 149.03(11) 3_566 . ?
Ag19 Ag14 Ag17 109.91(11) . . ?
Ag19 Ag14 Ag17 109.91(11) 3_566 2_665 ?
Ag19 Ag14 Ag18 61.40(15) 3_566 3_566 ?
Ag19 Ag14 Ag18 94.91(16) 3_566 . ?
Ag19 Ag14 Ag18 94.91(16) . 3_566 ?
Ag19 Ag14 Ag18 61.40(15) . . ?
Ag19 Ag14 Ag19 62.9(2) 3_566 . ?
Ag19 Ag14 Ag20 92.35(14) . 3_566 ?
Ag19 Ag14 Ag20 92.35(14) 3_566 . ?
Ag19 Ag14 Ag20 58.02(12) . . ?
Ag19 Ag14 Ag20 58.02(12) 3_566 3_566 ?
Ag20 Ag14 Ag13 62.56(7) 3_566 3_566 ?
Ag20 Ag14 Ag13 150.05(13) . 3_566 ?
Ag20 Ag14 Ag13 62.56(7) . . ?
Ag20 Ag14 Ag13 150.05(13) 3_566 . ?
Ag20 Ag14 Ag17 109.47(7) 3_566 2_665 ?
Ag20 Ag14 Ag17 109.47(7) . . ?
Ag20 Ag14 Ag17 93.96(7) . 2_665 ?
Ag20 Ag14 Ag17 93.96(7) 3_566 . ?
Ag20 Ag14 Ag18 106.00(10) 3_566 3_566 ?
Ag20 Ag14 Ag18 106.00(10) . . ?
Ag20 Ag14 Ag18 65.94(8) 3_566 . ?
Ag20 Ag14 Ag18 65.94(8) . 3_566 ?
Ag20 Ag14 Ag20 146.71(19) 3_566 . ?
Ag13 Ag15 Ag14 62.93(8) . . ?
Ag13 Ag15 Ag16 64.07(7) . . ?
Ag13 Ag15 Ag17 63.78(8) . . ?
Ag13 Ag15 Ag18 117.53(10) . . ?
Ag13 Ag15 Ag19 112.66(12) . . ?
Ag13 Ag15 Ag20 65.61(8) . . ?
Ag13 Ag15 Ag21 68.42(8) . . ?
Ag13 Ag15 Ag23 170.91(10) . . ?
Ag13 Ag15 Ag24 127.51(9) . . ?
Ag14 Ag15 Ag16 117.49(11) . . ?
Ag14 Ag15 Ag19 59.50(13) . . ?
Ag14 Ag15 Ag21 120.08(8) . . ?
Ag14 Ag15 Ag23 114.42(11) . . ?
Ag14 Ag15 Ag24 117.56(10) . . ?
Ag16 Ag15 Ag21 63.95(8) . . ?
Ag16 Ag15 Ag23 122.65(10) . . ?
Ag16 Ag15 Ag24 73.89(9) . . ?
Ag17 Ag15 Ag14 63.45(8) . . ?
Ag17 Ag15 Ag16 65.03(7) . . ?
Ag17 Ag15 Ag18 63.24(10) . . ?
Ag17 Ag15 Ag19 113.35(11) . . ?
Ag17 Ag15 Ag20 117.46(10) . . ?
Ag17 Ag15 Ag21 120.87(8) . . ?
Ag17 Ag15 Ag23 123.74(9) . . ?
Ag17 Ag15 Ag24 70.93(10) . . ?
Ag18 Ag15 Ag14 65.37(8) . . ?
Ag18 Ag15 Ag16 116.79(14) . . ?
Ag18 Ag15 Ag19 63.77(15) . . ?
Ag18 Ag15 Ag21 173.94(11) . . ?
Ag18 Ag15 Ag23 66.26(11) . . ?
Ag18 Ag15 Ag24 56.84(12) . . ?
Ag19 Ag15 Ag16 176.68(13) . . ?
Ag19 Ag15 Ag21 115.87(12) . . ?
Ag19 Ag15 Ag23 60.67(12) . . ?
Ag19 Ag15 Ag24 108.54(13) . . ?
Ag20 Ag15 Ag14 62.19(7) . . ?
Ag20 Ag15 Ag16 119.10(10) . . ?
Ag20 Ag15 Ag18 115.55(13) . . ?
Ag20 Ag15 Ag19 58.69(12) . . ?
Ag20 Ag15 Ag21 67.29(9) . . ?
Ag20 Ag15 Ag23 105.34(10) . . ?
Ag20 Ag15 Ag24 166.24(11) . . ?
Ag21 Ag15 Ag23 108.05(10) . . ?
Ag21 Ag15 Ag24 119.16(11) . . ?
Ag23 Ag15 Ag24 61.58(8) . . ?
Ag13 Ag16 Ag17 58.15(8) . . ?
Ag13 Ag16 Ag18 88.33(9) . 4_656 ?
Ag13 Ag16 Ag20 58.28(6) . 2_665 ?
Ag13 Ag16 Ag21 64.79(9) . . ?
Ag15 Ag16 Ag13 56.35(7) . . ?
Ag15 Ag16 Ag17 55.98(6) . . ?
Ag15 Ag16 Ag18 112.32(9) . 4_656 ?
Ag15 Ag16 Ag20 114.46(10) . 2_665 ?
Ag15 Ag16 Ag21 61.16(9) . . ?
Ag17 Ag16 Ag18 56.34(7) . 4_656 ?
Ag17 Ag16 Ag20 86.41(8) . 2_665 ?
Ag17 Ag16 Ag21 110.66(11) . . ?
Ag18 Ag16 Ag20 61.16(10) 4_656 2_665 ?
Ag18 Ag16 Ag21 151.64(12) 4_656 . ?
Ag21 Ag16 Ag20 95.10(10) . 2_665 ?
S7 Ag16 Ag13 73.80(17) 2_665 . ?
S7 Ag16 Ag15 109.3(2) 2_665 . ?
S7 Ag16 Ag17 129.78(19) 2_665 . ?
S7 Ag16 Ag18 112.6(2) 2_665 4_656 ?
S7 Ag16 Ag20 54.15(17) 2_665 2_665 ?
S7 Ag16 Ag21 53.24(18) 2_665 . ?
S10 Ag16 Ag13 133.3(2) . . ?
S10 Ag16 Ag15 99.48(19) . . ?
S10 Ag16 Ag17 75.12(19) . . ?
S10 Ag16 Ag18 62.9(2) . 4_656 ?
S10 Ag16 Ag20 122.0(2) . 2_665 ?
S10 Ag16 Ag21 142.9(2) . . ?
S10 Ag16 S7 149.5(3) . 2_665 ?
Ag13 Ag17 Ag13 89.06(10) 3_566 . ?
Ag13 Ag17 Ag14 59.50(6) 3_566 . ?
Ag13 Ag17 Ag14 59.50(6) . . ?
Ag13 Ag17 Ag14 59.50(6) . 2_665 ?
Ag13 Ag17 Ag14 59.50(6) 3_566 2_665 ?
Ag13 Ag17 Ag16 146.26(10) . 4_656 ?
Ag13 Ag17 Ag16 60.20(6) 3_566 4_656 ?
Ag13 Ag17 Ag16 60.20(6) . . ?
Ag13 Ag17 Ag16 146.26(10) 3_566 . ?
Ag14 Ag17 Ag14 89.23(13) . 2_665 ?
Ag14 Ag17 Ag16 108.69(7) 2_665 4_656 ?
Ag14 Ag17 Ag16 90.78(6) 2_665 . ?
Ag14 Ag17 Ag16 108.69(7) . . ?
Ag14 Ag17 Ag16 90.78(6) . 4_656 ?
Ag15 Ag17 Ag13 118.22(8) . 3_566 ?
Ag15 Ag17 Ag13 58.03(5) . . ?
Ag15 Ag17 Ag13 58.03(5) 4_656 3_566 ?
Ag15 Ag17 Ag13 118.22(8) 4_656 . ?
Ag15 Ag17 Ag14 117.53(8) 4_656 . ?
Ag15 Ag17 Ag14 117.53(8) . 2_665 ?
Ag15 Ag17 Ag14 58.75(5) . . ?
Ag15 Ag17 Ag14 58.75(5) 4_656 2_665 ?
Ag15 Ag17 Ag15 175.45(13) 4_656 . ?
Ag15 Ag17 Ag16 122.26(8) 4_656 . ?
Ag15 Ag17 Ag16 59.00(7) . . ?
Ag15 Ag17 Ag16 122.26(8) . 4_656 ?
Ag15 Ag17 Ag16 59.00(8) 4_656 4_656 ?
Ag15 Ag17 Ag18 58.72(9) 4_656 4_656 ?
Ag15 Ag17 Ag18 122.76(9) 4_656 . ?
Ag15 Ag17 Ag18 58.72(9) . . ?
Ag15 Ag17 Ag18 122.76(9) . 4_656 ?
Ag16 Ag17 Ag16 152.86(14) 4_656 . ?
Ag18 Ag17 Ag13 108.87(10) . . ?
Ag18 Ag17 Ag13 94.02(6) . 3_566 ?
Ag18 Ag17 Ag13 108.87(10) 4_656 3_566 ?
Ag18 Ag17 Ag13 94.02(6) 4_656 . ?
Ag18 Ag17 Ag14 62.19(10) . . ?
Ag18 Ag17 Ag14 149.26(12) 4_656 . ?
Ag18 Ag17 Ag14 149.26(12) . 2_665 ?
Ag18 Ag17 Ag14 62.19(10) 4_656 2_665 ?
Ag18 Ag17 Ag16 63.77(10) . 4_656 ?
Ag18 Ag17 Ag16 108.21(9) 4_656 4_656 ?
Ag18 Ag17 Ag16 108.21(9) . . ?
Ag18 Ag17 Ag16 63.77(10) 4_656 . ?
Ag18 Ag17 Ag18 148.0(2) . 4_656 ?
Ag14 Ag18 Ag16 87.03(10) . 4_656 ?
Ag14 Ag18 Ag20 54.98(7) . 3_566 ?
Ag14 Ag18 Ag23 105.06(15) . . ?
Ag15 Ag18 Ag14 57.45(7) . . ?
Ag15 Ag18 Ag16 117.72(14) . 4_656 ?
Ag15 Ag18 Ag17 58.04(7) . . ?
Ag15 Ag18 Ag19 58.97(13) . . ?
Ag15 Ag18 Ag20 112.43(12) . 3_566 ?
Ag15 Ag18 Ag23 61.44(10) . . ?
Ag15 Ag18 Ag24 70.36(10) . . ?
Ag16 Ag18 Ag20 59.89(9) 4_656 3_566 ?
Ag16 Ag18 Ag23 161.99(18) 4_656 . ?
Ag17 Ag18 Ag14 59.12(10) . . ?
Ag17 Ag18 Ag16 59.89(10) . 4_656 ?
Ag17 Ag18 Ag19 105.51(14) . . ?
Ag17 Ag18 Ag20 87.61(10) . 3_566 ?
Ag17 Ag18 Ag23 114.74(11) . . ?
Ag17 Ag18 Ag24 74.70(12) . . ?
Ag19 Ag18 Ag14 55.68(14) . . ?
Ag19 Ag18 Ag16 139.00(15) . 4_656 ?
Ag19 Ag18 Ag20 82.86(15) . 3_566 ?
Ag19 Ag18 Ag23 57.83(14) . . ?
Ag20 Ag18 Ag23 138.1(2) 3_566 . ?
Ag24 Ag18 Ag14 122.67(12) . . ?
Ag24 Ag18 Ag16 98.21(17) . 4_656 ?
Ag24 Ag18 Ag19 115.35(16) . . ?
Ag24 Ag18 Ag20 157.2(2) . 3_566 ?
Ag24 Ag18 Ag23 64.10(10) . . ?
S12 Ag18 Ag14 101.4(4) . . ?
S12 Ag18 Ag15 148.5(4) . . ?
S12 Ag18 Ag16 80.4(4) . 4_656 ?
S12 Ag18 Ag17 134.9(4) . . ?
S12 Ag18 Ag19 90.2(4) . . ?
S12 Ag18 Ag20 52.0(4) . 3_566 ?
S12 Ag18 Ag23 109.5(4) . . ?
S12 Ag18 Ag24 135.8(4) . . ?
S12' Ag18 Ag14 75.9(4) . . ?
S12' Ag18 Ag15 113.4(4) . . ?
S12' Ag18 Ag16 102.7(4) . 4_656 ?
S12' Ag18 Ag17 131.1(4) . . ?
S12' Ag18 Ag19 55.8(4) . . ?
S12' Ag18 Ag20 48.7(4) . 3_566 ?
S12' Ag18 Ag23 93.3(4) . . ?
S12' Ag18 Ag24 152.9(4) . . ?
Ag14 Ag19 Ag15 59.47(11) . . ?
Ag14 Ag19 Ag18 62.92(11) . . ?
Ag14 Ag19 Ag19 58.52(10) . 3_566 ?
Ag14 Ag19 Ag23 117.24(18) . . ?
Ag15 Ag19 Ag18 57.26(12) . . ?
Ag15 Ag19 Ag19 117.99(10) . 3_566 ?
Ag15 Ag19 Ag23 63.86(13) . . ?
Ag18 Ag19 Ag23 65.29(13) . . ?
Ag19 Ag19 Ag18 93.26(17) 3_566 . ?
Ag19 Ag19 Ag23 154.0(3) 3_566 . ?
Ag20 Ag19 Ag14 62.47(11) . . ?
Ag20 Ag19 Ag15 59.51(11) . . ?
Ag20 Ag19 Ag18 110.53(17) . . ?
Ag20 Ag19 Ag19 92.3(2) . 3_566 ?
Ag20 Ag19 Ag23 108.39(17) . . ?
Ag20 Ag19 S12' 52.1(3) . 3_566 ?
S8 Ag19 Ag14 147.5(3) . . ?
S8 Ag19 Ag15 91.5(2) . . ?
S8 Ag19 Ag18 115.6(3) . . ?
S8 Ag19 Ag19 147.5(3) . 3_566 ?
S8 Ag19 Ag20 91.3(3) . . ?
S8 Ag19 Ag23 50.3(2) . . ?
S8 Ag19 S12' 106.7(4) . 3_566 ?
S8 Ag19 S12' 128.8(5) . . ?
S12' Ag19 Ag14 73.3(3) 3_566 . ?
S12' Ag19 Ag14 76.6(4) . . ?
S12' Ag19 Ag15 108.8(4) 3_566 . ?
S12' Ag19 Ag15 104.5(4) . . ?
S12' Ag19 Ag18 48.4(4) . . ?
S12' Ag19 Ag18 135.0(4) 3_566 . ?
S12' Ag19 Ag19 60.1(4) . 3_566 ?
S12' Ag19 Ag19 53.0(4) 3_566 3_566 ?
S12' Ag19 Ag20 138.8(4) . . ?
S12' Ag19 Ag23 152.9(4) 3_566 . ?
S12' Ag19 Ag23 94.0(4) . . ?
S12' Ag19 S12' 113.0(4) . 3_566 ?
Ag13 Ag20 Ag16 57.77(8) . 2_665 ?
Ag13 Ag20 Ag18 86.74(10) . 3_566 ?
Ag13 Ag20 Ag21 63.33(8) . . ?
Ag14 Ag20 Ag13 59.10(9) . . ?
Ag14 Ag20 Ag16 88.84(9) . 2_665 ?
Ag14 Ag20 Ag18 59.08(7) . 3_566 ?
Ag14 Ag20 Ag21 111.96(11) . . ?
Ag15 Ag20 Ag13 56.96(7) . . ?
Ag15 Ag20 Ag14 59.23(6) . . ?
Ag15 Ag20 Ag16 114.72(12) . 2_665 ?
Ag15 Ag20 Ag18 118.03(10) . 3_566 ?
Ag15 Ag20 Ag21 60.59(8) . . ?
Ag16 Ag20 Ag18 58.95(12) 2_665 3_566 ?
Ag16 Ag20 Ag21 89.33(11) 2_665 . ?
Ag18 Ag20 Ag21 145.59(14) 3_566 . ?
Ag19 Ag20 Ag13 108.18(13) . . ?
Ag19 Ag20 Ag14 59.51(12) . . ?
Ag19 Ag20 Ag15 61.80(12) . . ?
Ag19 Ag20 Ag16 145.94(13) . 2_665 ?
Ag19 Ag20 Ag18 91.54(16) . 3_566 ?
Ag19 Ag20 Ag21 112.86(14) . . ?
S7 Ag20 Ag13 71.12(17) . . ?
S7 Ag20 Ag14 127.68(19) . . ?
S7 Ag20 Ag15 106.55(19) . . ?
S7 Ag20 Ag16 48.94(17) . 2_665 ?
S7 Ag20 Ag18 105.6(2) . 3_566 ?
S7 Ag20 Ag19 162.7(2) . . ?
S7 Ag20 Ag21 50.71(17) . . ?
S12 Ag20 Ag13 129.6(3) 3_566 . ?
S12 Ag20 Ag14 101.5(3) 3_566 . ?
S12 Ag20 Ag15 155.1(4) 3_566 . ?
S12 Ag20 Ag16 77.6(3) 3_566 2_665 ?
S12 Ag20 Ag18 47.9(3) 3_566 3_566 ?
S12 Ag20 Ag19 95.5(4) 3_566 . ?
S12 Ag20 Ag21 143.8(4) 3_566 . ?
S12 Ag20 S7 97.8(4) 3_566 . ?
S12' Ag20 Ag13 128.4(4) 3_566 . ?
S12' Ag20 Ag14 76.9(4) 3_566 . ?
S12' Ag20 Ag15 122.0(3) 3_566 . ?
S12' Ag20 Ag16 99.0(4) 3_566 2_665 ?
S12' Ag20 Ag18 45.5(4) 3_566 3_566 ?
S12' Ag20 Ag19 64.0(4) 3_566 . ?
S12' Ag20 Ag21 168.1(4) 3_566 . ?
S12' Ag20 S7 130.7(4) 3_566 . ?
Ag15 Ag21 Ag13 51.42(6) . . ?
Ag15 Ag21 Ag16 54.89(8) . . ?
Ag15 Ag21 Ag20 52.12(7) . . ?
Ag16 Ag21 Ag13 55.26(6) . . ?
Ag16 Ag21 Ag20 99.07(10) . . ?
Ag20 Ag21 Ag13 54.71(6) . . ?
Ag22 Ag21 Ag13 114.67(10) . . ?
Ag22 Ag21 Ag15 70.61(9) . . ?
Ag22 Ag21 Ag16 114.35(11) . . ?
Ag22 Ag21 Ag20 67.62(9) . . ?
S7 Ag21 Ag13 67.02(15) 2_665 . ?
S7 Ag21 Ag13 67.06(15) . . ?
S7 Ag21 Ag15 100.20(17) . . ?
S7 Ag21 Ag15 100.17(17) 2_665 . ?
S7 Ag21 Ag16 49.57(17) 2_665 . ?
S7 Ag21 Ag16 120.44(18) . . ?
S7 Ag21 Ag20 52.35(17) . . ?
S7 Ag21 Ag20 120.58(18) 2_665 . ?
S7 Ag21 Ag22 101.2(2) . . ?
S7 Ag21 Ag22 161.0(2) 2_665 . ?
S7 Ag21 S7 96.8(2) . 2_665 ?
S11 Ag21 Ag13 164.3(2) . . ?
S11 Ag21 Ag15 115.3(2) . . ?
S11 Ag21 Ag16 127.5(2) . . ?
S11 Ag21 Ag20 111.5(2) . . ?
S11 Ag21 Ag22 49.6(2) . . ?
S11 Ag21 S7 127.8(3) . 2_665 ?
S11 Ag21 S7 112.1(3) . . ?
Ag21 Ag22 Ag23 105.89(10) . . ?
S8 Ag22 Ag21 131.5(2) . . ?
S8 Ag22 Ag23 47.1(2) . . ?
S8 Ag22 S11 174.6(3) . . ?
S11 Ag22 Ag21 53.6(2) . . ?
S11 Ag22 Ag23 132.6(2) . . ?
Ag15 Ag23 Ag18 52.30(7) . . ?
Ag15 Ag23 Ag22 67.04(8) . . ?
Ag15 Ag23 Ag24 62.25(9) . . ?
Ag18 Ag23 Ag22 116.58(11) . . ?
Ag18 Ag23 Ag24 53.57(12) . . ?
Ag19 Ag23 Ag15 55.48(11) . . ?
Ag19 Ag23 Ag18 56.88(13) . . ?
Ag19 Ag23 Ag22 75.79(11) . . ?
Ag19 Ag23 Ag24 105.08(14) . . ?
Ag22 Ag23 Ag24 113.79(13) . . ?
S8 Ag23 Ag15 87.5(2) . . ?
S8 Ag23 Ag18 110.3(2) . . ?
S8 Ag23 Ag19 53.4(2) . . ?
S8 Ag23 Ag22 45.6(2) . . ?
S8 Ag23 Ag24 149.7(2) . . ?
S9 Ag23 Ag15 108.1(3) . . ?
S9 Ag23 Ag18 76.5(3) . . ?
S9 Ag23 Ag19 131.0(3) . . ?
S9 Ag23 Ag22 146.1(3) . . ?
S9 Ag23 Ag24 46.5(3) . . ?
S9 Ag23 S8 163.3(4) . . ?
Ag18 Ag24 Ag15 52.80(9) . . ?
Ag18 Ag24 Ag23 62.32(13) . . ?
Ag23 Ag24 Ag15 56.17(8) . . ?
S9 Ag24 Ag15 102.0(3) . . ?
S9 Ag24 Ag18 82.6(3) . . ?
S9 Ag24 Ag23 46.4(3) . . ?
S9 Ag24 S10 106.1(3) . 4_656 ?
S9 Ag24 S10 159.5(4) . . ?
S10 Ag24 Ag15 103.6(2) 4_656 . ?
S10 Ag24 Ag15 86.6(2) . . ?
S10 Ag24 Ag18 116.9(2) . . ?
S10 Ag24 Ag18 62.7(2) 4_656 . ?
S10 Ag24 Ag23 120.6(2) 4_656 . ?
S10 Ag24 Ag23 135.0(2) . . ?
S10 Ag24 S10 89.6(2) . 4_656 ?
Ag16 S7 Ag20 76.9(2) 2_665 . ?
Ag16 S7 Ag21 77.2(2) 2_665 2_665 ?
Ag16 S7 Ag21 127.3(3) 2_665 . ?
Ag21 S7 Ag20 76.9(2) . . ?
Ag21 S7 Ag20 126.3(3) 2_665 . ?
Ag21 S7 Ag21 82.9(2) . 2_665 ?
C41 S7 Ag16 120.7(11) . 2_665 ?
C41 S7 Ag20 114.8(10) . . ?
C41 S7 Ag21 111.7(11) . . ?
C41 S7 Ag21 118.9(10) . 2_665 ?
Ag22 S8 Ag19 106.2(3) . . ?
Ag22 S8 Ag23 87.3(3) . . ?
Ag23 S8 Ag19 76.3(3) . . ?
C33 S8 Ag19 142.5(11) . . ?
C33 S8 Ag22 111.1(11) . . ?
C33 S8 Ag23 108.4(11) . . ?
Ag23 S9 Ag24 87.1(4) . . ?
C29 S9 Ag23 105.9(15) . . ?
C29 S9 Ag24 115.7(16) . . ?
Ag16 S10 Ag24 125.3(4) . 4_656 ?
Ag16 S10 Ag24 97.5(3) . . ?
Ag24 S10 Ag24 89.5(2) . 4_656 ?
C25 S10 Ag16 117.6(11) . . ?
C25 S10 Ag24 113.1(12) . . ?
C25 S10 Ag24 108.7(11) . 4_656 ?
Ag22 S11 Ag21 76.8(2) . . ?
C37 S11 Ag21 110.3(11) . . ?
C37 S11 Ag22 104.0(11) . . ?
Ag18 S12 Ag20 80.1(4) . 3_566 ?
C45 S12 Ag18 116.1(11) . . ?
C45 S12 Ag20 113.0(11) . 3_566 ?
Ag18 S12' Ag19 75.8(5) . . ?
Ag18 S12' Ag19 115.8(6) . 3_566 ?
Ag18 S12' Ag20 85.8(5) . 3_566 ?
Ag19 S12' Ag19 66.9(4) . 3_566 ?
Ag20 S12' Ag19 63.9(4) 3_566 3_566 ?
Ag20 S12' Ag19 111.5(6) 3_566 . ?
C45 S12' Ag18 128.1(12) . . ?
C45 S12' Ag19 117.3(12) . . ?
C45 S12' Ag19 115.2(12) . 3_566 ?
C45 S12' Ag20 125.4(12) . 3_566 ?
C26 C25 S10 107(2) . . ?
C26 C25 C27 110(3) . . ?
C27 C25 S10 104(3) . . ?
C28 C25 S10 107(3) . . ?
C28 C25 C26 118(3) . . ?
C28 C25 C27 110(3) . . ?
C25 C26 H26A 109.5 . . ?
C25 C26 H26B 109.5 . . ?
C25 C26 H26C 109.5 . . ?
H26A C26 H26B 109.5 . . ?
H26A C26 H26C 109.5 . . ?
H26B C26 H26C 109.5 . . ?
C25 C27 H27A 109.5 . . ?
C25 C27 H27B 109.5 . . ?
C25 C27 H27C 109.5 . . ?
H27A C27 H27B 109.5 . . ?
H27A C27 H27C 109.5 . . ?
H27B C27 H27C 109.5 . . ?
C25 C28 H28A 109.5 . . ?
C25 C28 H28B 109.5 . . ?
C25 C28 H28C 109.5 . . ?
H28A C28 H28B 109.5 . . ?
H28A C28 H28C 109.5 . . ?
H28B C28 H28C 109.5 . . ?
C30 C29 S9 113(4) . . ?
C30 C29 C31 116(4) . . ?
C30 C29 C32 112(4) . . ?
C31 C29 S9 108(3) . . ?
C31 C29 C32 104(4) . . ?
C32 C29 S9 103(3) . . ?
C29 C30 H30A 109.5 . . ?
C29 C30 H30B 109.5 . . ?
C29 C30 H30C 109.5 . . ?
H30A C30 H30B 109.5 . . ?
H30A C30 H30C 109.5 . . ?
H30B C30 H30C 109.5 . . ?
C29 C31 H31A 109.5 . . ?
C29 C31 H31B 109.5 . . ?
C29 C31 H31C 109.5 . . ?
H31A C31 H31B 109.5 . . ?
H31A C31 H31C 109.5 . . ?
H31B C31 H31C 109.5 . . ?
C29 C32 H32A 109.5 . . ?
C29 C32 H32B 109.5 . . ?
C29 C32 H32C 109.5 . . ?
H32A C32 H32B 109.5 . . ?
H32A C32 H32C 109.5 . . ?
H32B C32 H32C 109.5 . . ?
C34 C33 S8 113(3) . . ?
C34 C33 C36 105(3) . . ?
C35 C33 S8 113(3) . . ?
C35 C33 C34 109(4) . . ?
C35 C33 C36 109(4) . . ?
C36 C33 S8 108(3) . . ?
C33 C34 H34A 109.5 . . ?
C33 C34 H34B 109.5 . . ?
C33 C34 H34C 109.5 . . ?
H34A C34 H34B 109.5 . . ?
H34A C34 H34C 109.5 . . ?
H34B C34 H34C 109.5 . . ?
C33 C35 H35A 109.5 . . ?
C33 C35 H35B 109.5 . . ?
C33 C35 H35C 109.5 . . ?
H35A C35 H35B 109.5 . . ?
H35A C35 H35C 109.5 . . ?
H35B C35 H35C 109.5 . . ?
C33 C36 H36A 109.5 . . ?
C33 C36 H36B 109.5 . . ?
C33 C36 H36C 109.5 . . ?
H36A C36 H36B 109.5 . . ?
H36A C36 H36C 109.5 . . ?
H36B C36 H36C 109.5 . . ?
C38 C37 S11 114(3) . . ?
C38 C37 C39 108(3) . . ?
C38 C37 C40 108(3) . . ?
C39 C37 S11 110(2) . . ?
C39 C37 C40 107(3) . . ?
C40 C37 S11 110(2) . . ?
C37 C38 H38A 109.5 . . ?
C37 C38 H38B 109.5 . . ?
C37 C38 H38C 109.5 . . ?
H38A C38 H38B 109.5 . . ?
H38A C38 H38C 109.5 . . ?
H38B C38 H38C 109.5 . . ?
C37 C39 H39A 109.5 . . ?
C37 C39 H39B 109.5 . . ?
C37 C39 H39C 109.5 . . ?
H39A C39 H39B 109.5 . . ?
H39A C39 H39C 109.5 . . ?
H39B C39 H39C 109.5 . . ?
C37 C40 H40A 109.5 . . ?
C37 C40 H40B 109.5 . . ?
C37 C40 H40C 109.5 . . ?
H40A C40 H40B 109.5 . . ?
H40A C40 H40C 109.5 . . ?
H40B C40 H40C 109.5 . . ?
C42 C41 S7 108(2) . . ?
C42 C41 C43 108(2) . . ?
C43 C41 S7 112(2) . . ?
C44 C41 S7 112(2) . . ?
C44 C41 C42 108(3) . . ?
C44 C41 C43 109(3) . . ?
C41 C42 H42A 109.5 . . ?
C41 C42 H42B 109.5 . . ?
C41 C42 H42C 109.5 . . ?
H42A C42 H42B 109.5 . . ?
H42A C42 H42C 109.5 . . ?
H42B C42 H42C 109.5 . . ?
C41 C43 H43A 109.5 . . ?
C41 C43 H43B 109.5 . . ?
C41 C43 H43C 109.5 . . ?
H43A C43 H43B 109.5 . . ?
H43A C43 H43C 109.5 . . ?
H43B C43 H43C 109.5 . . ?
C41 C44 H44A 109.5 . . ?
C41 C44 H44B 109.5 . . ?
C41 C44 H44C 109.5 . . ?
H44A C44 H44B 109.5 . . ?
H44A C44 H44C 109.5 . . ?
H44B C44 H44C 109.5 . . ?
C46 C45 S12 96(2) . . ?
C46 C45 S12' 115(2) . . ?
C47 C45 S12 94(2) . . ?
C47 C45 S12' 119(3) . . ?
C47 C45 C46 113(3) . . ?
C47 C45 C48 119(3) . . ?
C47 C45 C48' 99(3) . . ?
C48 C45 S12 116(3) . . ?
C48 C45 C46 115(3) . . ?
C48' C45 S12' 108(3) . . ?
C48' C45 C46 100(3) . . ?
C45 C46 H46A 109.5 . . ?
C45 C46 H46B 109.5 . . ?
C45 C46 H46C 109.5 . . ?
H46A C46 H46B 109.5 . . ?
H46A C46 H46C 109.5 . . ?
H46B C46 H46C 109.5 . . ?
C45 C47 H47A 109.5 . . ?
C45 C47 H47B 109.5 . . ?
C45 C47 H47C 109.5 . . ?
H47A C47 H47B 109.5 . . ?
H47A C47 H47C 109.5 . . ?
H47B C47 H47C 109.5 . . ?
C45 C48 H48A 109.5 . . ?
C45 C48 H48B 109.5 . . ?
C45 C48 H48C 109.5 . . ?
H48A C48 H48B 109.5 . . ?
H48A C48 H48C 109.5 . . ?
H48B C48 H48C 109.5 . . ?
C45 C48' H48D 109.5 . . ?
C45 C48' H48E 109.5 . . ?
C45 C48' H48F 109.5 . . ?
H48D C48' H48E 109.5 . . ?
H48D C48' H48F 109.5 . . ?
H48E C48' H48F 109.5 . . ?
Cl1 C49 H49A 108.4 . . ?
Cl1 C49 H49B 108.4 . . ?
Cl2 C49 Cl1 115(3) . . ?
Cl2 C49 H49A 108.4 . . ?
Cl2 C49 H49B 108.4 . . ?
H49A C49 H49B 107.5 . . ?
Cl3 C50 Cl4 104(4) . . ?
Cl3 C50 H50A 110.9 . . ?
Cl3 C50 H50B 110.9 . . ?
Cl4 C50 H50A 110.9 . . ?
Cl4 C50 H50B 110.9 . . ?
H50A C50 H50B 108.9 . . ?
Cl5 C51 Cl5 115(5) 4_655 . ?
Cl5 C51 H51A 108.4 4_655 . ?
Cl5 C51 H51A 108.4 . . ?
Cl5 C51 H51B 108.4 . . ?
Cl5 C51 H51B 108.4 4_655 . ?
H51A C51 H51B 107.5 . . ?

loop_
_geom_bond_atom_site_label_1
_geom_bond_atom_site_label_2
_geom_bond_distance
_geom_bond_site_symmetry_2
_geom_bond_publ_flag
Ag1 Ag2 3.168(3) . ?
Ag1 Ag4 3.170(4) . ?
Ag1 Ag5 2.925(4) 4 ?
Ag1 Ag7 2.988(3) . ?
Ag1 Ag8 3.049(5) . ?
Ag1 Ag10 3.217(5) . ?
Ag1 S1 2.488(8) . ?
Ag1 S4 2.477(8) . ?
Ag2 Ag1 3.168(3) 3 ?
Ag2 Ag3 2.933(3) 3 ?
Ag2 Ag3 2.933(3) . ?
Ag2 Ag5 2.804(2) 4 ?
Ag2 Ag5 2.804(2) 2 ?
Ag2 Ag7 2.979(3) 2 ?
Ag2 Ag7 2.979(3) . ?
Ag2 Ag10 2.910(3) 3 ?
Ag2 Ag10 2.910(3) . ?
Ag3 Ag2 2.933(3) 2 ?
Ag3 Ag4 2.897(3) . ?
Ag3 Ag4 2.897(3) 2 ?
Ag3 Ag5 2.8626(18) 2 ?
Ag3 Ag5 2.8626(18) . ?
Ag3 Ag6 2.914(5) 2 ?
Ag3 Ag6 2.914(5) . ?
Ag3 Ag7 2.948(3) . ?
Ag3 Ag7 2.948(3) 2 ?
Ag3 Ag10 3.039(3) 2 ?
Ag3 Ag10 3.039(3) . ?
Ag4 Ag5 2.817(3) . ?
Ag4 Ag6 2.709(6) . ?
Ag4 Ag7 3.087(3) . ?
Ag4 Ag10 3.252(4) . ?
Ag4 S1 2.595(9) . ?
Ag4 S3 2.588(16) . ?
Ag4 S3' 2.444(17) . ?
Ag5 Ag1 2.925(4) 4 ?
Ag5 Ag2 2.804(2) 2 ?
Ag5 Ag6 2.939(5) . ?
Ag5 Ag7 2.7612(17) . ?
Ag5 Ag8 3.319(5) 4 ?
Ag5 Ag10 2.833(4) 2 ?
Ag5 Ag11 3.207(3) 2 ?
Ag5 Ag12 3.140(3) 2 ?
Ag6 Ag6 3.059(9) 2 ?
Ag6 Ag10 3.047(7) 2 ?
Ag6 Ag12 3.033(5) 2 ?
Ag6 S3' 2.536(17) 2 ?
Ag6 S3' 2.820(16) . ?
Ag6 S6 2.501(9) 2 ?
Ag7 Ag1 2.988(3) 4 ?
Ag7 Ag2 2.979(3) 2 ?
Ag7 Ag3 2.948(3) 3 ?
Ag7 Ag4 3.087(3) 4 ?
Ag7 Ag5 2.7612(17) 4 ?
Ag7 Ag8 3.376(5) 4 ?
Ag7 Ag8 3.376(5) . ?
Ag8 Ag5 3.319(5) 4 ?
Ag8 Ag8 3.084(7) 4 ?
Ag8 Ag9 3.090(4) . ?
Ag8 S1 2.695(8) 4 ?
Ag8 S1 2.565(8) . ?
Ag8 S2 2.464(9) . ?
Ag9 Ag12 3.317(4) 3 ?
Ag9 S2 2.370(9) . ?
Ag9 S6 2.380(9) 3 ?
Ag10 Ag5 2.833(4) 2 ?
Ag10 Ag6 3.047(7) 2 ?
Ag10 Ag11 2.948(5) . ?
Ag10 Ag12 3.290(4) . ?
Ag10 S3 2.433(15) . ?
Ag10 S3' 2.311(15) . ?
Ag10 S4 2.931(9) . ?
Ag11 Ag5 3.207(3) 2 ?
Ag11 Ag12 3.280(4) . ?
Ag11 S4 2.495(8) 3 ?
Ag11 S4 2.912(9) . ?
Ag11 S5 2.454(8) . ?
Ag12 Ag5 3.140(3) 2 ?
Ag12 Ag6 3.033(5) 2 ?
Ag12 Ag9 3.317(4) 3 ?
Ag12 S5 2.370(9) . ?
Ag12 S6 2.420(8) . ?
S1 Ag8 2.695(8) 4 ?
S1 C5 1.85(3) . ?
S2 C1 1.83(3) . ?
S3 C21 1.89(3) . ?
S3' Ag6 2.536(17) 2 ?
S3' C21 1.83(3) . ?
S4 Ag11 2.495(8) 3 ?
S4 C9 1.84(4) . ?
S5 C17 1.83(4) . ?
S6 Ag6 2.501(9) 2 ?
S6 Ag9 2.380(9) 3 ?
S6 C13 1.87(3) . ?
C1 C2 1.56(4) . ?
C1 C3 1.46(4) . ?
C1 C4 1.51(5) . ?
C2 H2A 0.9800 . ?
C2 H2B 0.9800 . ?
C2 H2C 0.9800 . ?
C3 H3A 0.9800 . ?
C3 H3B 0.9800 . ?
C3 H3C 0.9800 . ?
C4 H4A 0.9800 . ?
C4 H4B 0.9800 . ?
C4 H4C 0.9800 . ?
C5 C6 1.47(4) . ?
C5 C7 1.47(4) . ?
C5 C8 1.51(5) . ?
C6 H6A 0.9800 . ?
C6 H6B 0.9800 . ?
C6 H6C 0.9800 . ?
C7 H7A 0.9800 . ?
C7 H7B 0.9800 . ?
C7 H7C 0.9800 . ?
C8 H8A 0.9800 . ?
C8 H8B 0.9800 . ?
C8 H8C 0.9800 . ?
C9 C10 1.49(5) . ?
C9 C11 1.50(5) . ?
C9 C12 1.48(5) . ?
C10 H10A 0.9800 . ?
C10 H10B 0.9800 . ?
C10 H10C 0.9800 . ?
C11 H11A 0.9800 . ?
C11 H11B 0.9800 . ?
C11 H11C 0.9800 . ?
C12 H12A 0.9800 . ?
C12 H12B 0.9800 . ?
C12 H12C 0.9800 . ?
C13 C14 1.52(4) . ?
C13 C15 1.45(5) . ?
C13 C16 1.59(6) . ?
C14 H14A 0.9800 . ?
C14 H14B 0.9800 . ?
C14 H14C 0.9800 . ?
C15 H15A 0.9800 . ?
C15 H15B 0.9800 . ?
C15 H15C 0.9800 . ?
C16 H16A 0.9800 . ?
C16 H16B 0.9800 . ?
C16 H16C 0.9800 . ?
C17 C18 1.59(5) . ?
C17 C19 1.48(5) . ?
C17 C20 1.48(5) . ?
C18 H18A 0.9800 . ?
C18 H18B 0.9800 . ?
C18 H18C 0.9800 . ?
C19 H19A 0.9800 . ?
C19 H19B 0.9800 . ?
C19 H19C 0.9800 . ?
C20 H20A 0.9800 . ?
C20 H20B 0.9800 . ?
C20 H20C 0.9800 . ?
C21 C22 1.58(5) . ?
C21 C23 1.49(6) . ?
C21 C23' 1.56(6) . ?
C21 C24 1.45(6) . ?
C22 H22A 0.9800 . ?
C22 H22B 0.9800 . ?
C22 H22C 0.9800 . ?
C23 H23A 0.9800 . ?
C23 H23B 0.9800 . ?
C23 H23C 0.9800 . ?
C23' H23D 0.9800 . ?
C23' H23E 0.9800 . ?
C23' H23F 0.9800 . ?
C24 H24A 0.9800 . ?
C24 H24B 0.9800 . ?
C24 H24C 0.9800 . ?
Ag13 Ag14 2.941(3) 2_665 ?
Ag13 Ag14 2.941(3) . ?
Ag13 Ag15 2.800(2) 2_665 ?
Ag13 Ag15 2.800(2) . ?
Ag13 Ag16 3.025(3) . ?
Ag13 Ag16 3.025(3) 2_665 ?
Ag13 Ag17 2.961(3) 2_665 ?
Ag13 Ag17 2.961(3) . ?
Ag13 Ag20 3.042(3) . ?
Ag13 Ag20 3.042(3) 2_665 ?
Ag13 Ag21 3.331(3) . ?
Ag13 Ag21 3.331(3) 2_665 ?
Ag14 Ag13 2.941(3) 3_566 ?
Ag14 Ag15 2.8343(18) 3_566 ?
Ag14 Ag15 2.8343(18) . ?
Ag14 Ag17 2.966(3) 2_665 ?
Ag14 Ag17 2.966(3) . ?
Ag14 Ag18 3.056(3) 3_566 ?
Ag14 Ag18 3.056(3) . ?
Ag14 Ag19 2.835(6) . ?
Ag14 Ag19 2.835(6) 3_566 ?
Ag14 Ag20 2.918(3) 3_566 ?
Ag14 Ag20 2.918(3) . ?
Ag15 Ag16 2.901(4) . ?
Ag15 Ag17 2.805(2) . ?
Ag15 Ag18 2.826(3) . ?
Ag15 Ag19 2.879(5) . ?
Ag15 Ag20 2.815(3) . ?
Ag15 Ag21 3.107(3) . ?
Ag15 Ag23 3.137(4) . ?
Ag15 Ag24 3.341(4) . ?
Ag16 Ag17 3.068(2) . ?
Ag16 Ag18 3.182(5) 4_656 ?
Ag16 Ag20 3.213(4) 2_665 ?
Ag16 Ag21 3.186(4) . ?
Ag16 S7 2.487(7) 2_665 ?
Ag16 S10 2.445(9) . ?
Ag17 Ag13 2.961(3) 3_566 ?
Ag17 Ag14 2.966(3) 2_665 ?
Ag17 Ag15 2.805(2) 4_656 ?
Ag17 Ag16 3.068(2) 4_656 ?
Ag17 Ag18 2.952(4) 4_656 ?
Ag17 Ag18 2.952(4) . ?
Ag18 Ag16 3.182(5) 4_656 ?
Ag18 Ag19 3.014(7) . ?
Ag18 Ag20 3.253(4) 3_566 ?
Ag18 Ag23 3.269(5) . ?
Ag18 Ag24 2.970(5) . ?
Ag18 S12 2.451(15) . ?
Ag18 S12' 2.326(17) . ?
Ag19 Ag19 2.960(10) 3_566 ?
Ag19 Ag20 2.791(5) . ?
Ag19 Ag23 3.046(6) . ?
Ag19 S8 2.516(9) . ?
Ag19 S12' 2.791(16) 3_566 ?
Ag19 S12' 2.571(15) . ?
Ag20 Ag16 3.213(4) 2_665 ?
Ag20 Ag18 3.253(4) 3_566 ?
Ag20 Ag21 3.290(4) . ?
Ag20 S7 2.674(7) . ?
Ag20 S12 2.604(16) 3_566 ?
Ag20 S12' 2.451(17) 3_566 ?
Ag21 Ag22 3.038(4) . ?
Ag21 S7 2.618(8) 2_665 ?
Ag21 S7 2.614(8) . ?
Ag21 S11 2.513(8) . ?
Ag22 Ag23 3.290(4) . ?
Ag22 S8 2.355(9) . ?
Ag22 S11 2.377(9) . ?
Ag23 Ag24 3.321(4) . ?
Ag23 S8 2.411(9) . ?
Ag23 S9 2.408(11) . ?
Ag24 S9 2.414(12) . ?
Ag24 S10 2.567(9) . ?
Ag24 S10 2.790(9) 4_656 ?
S7 Ag16 2.487(7) 2_665 ?
S7 Ag21 2.618(8) 2_665 ?
S7 C41 1.81(3) . ?
S8 C33 1.85(3) . ?
S9 C29 1.83(5) . ?
S10 Ag24 2.790(9) 4_656 ?
S10 C25 1.91(4) . ?
S11 C37 1.82(3) . ?
S12 Ag20 2.604(16) 3_566 ?
S12 C45 1.90(3) . ?
S12' Ag19 2.791(16) 3_566 ?
S12' Ag20 2.451(17) 3_566 ?
S12' C45 1.78(3) . ?
C25 C26 1.49(5) . ?
C25 C27 1.53(6) . ?
C25 C28 1.41(5) . ?
C26 H26A 0.9800 . ?
C26 H26B 0.9800 . ?
C26 H26C 0.9800 . ?
C27 H27A 0.9800 . ?
C27 H27B 0.9800 . ?
C27 H27C 0.9800 . ?
C28 H28A 0.9800 . ?
C28 H28B 0.9800 . ?
C28 H28C 0.9800 . ?
C29 C30 1.50(7) . ?
C29 C31 1.57(7) . ?
C29 C32 1.69(7) . ?
C30 H30A 0.9800 . ?
C30 H30B 0.9800 . ?
C30 H30C 0.9800 . ?
C31 H31A 0.9800 . ?
C31 H31B 0.9800 . ?
C31 H31C 0.9800 . ?
C32 H32A 0.9800 . ?
C32 H32B 0.9800 . ?
C32 H32C 0.9800 . ?
C33 C34 1.49(5) . ?
C33 C35 1.43(6) . ?
C33 C36 1.56(6) . ?
C34 H34A 0.9800 . ?
C34 H34B 0.9800 . ?
C34 H34C 0.9800 . ?
C35 H35A 0.9800 . ?
C35 H35B 0.9800 . ?
C35 H35C 0.9800 . ?
C36 H36A 0.9800 . ?
C36 H36B 0.9800 . ?
C36 H36C 0.9800 . ?
C37 C38 1.44(5) . ?
C37 C39 1.50(4) . ?
C37 C40 1.58(5) . ?
C38 H38A 0.9800 . ?
C38 H38B 0.9800 . ?
C38 H38C 0.9800 . ?
C39 H39A 0.9800 . ?
C39 H39B 0.9800 . ?
C39 H39C 0.9800 . ?
C40 H40A 0.9800 . ?
C40 H40B 0.9800 . ?
C40 H40C 0.9800 . ?
C41 C42 1.54(4) . ?
C41 C43 1.56(4) . ?
C41 C44 1.46(5) . ?
C42 H42A 0.9800 . ?
C42 H42B 0.9800 . ?
C42 H42C 0.9800 . ?
C43 H43A 0.9800 . ?
C43 H43B 0.9800 . ?
C43 H43C 0.9800 . ?
C44 H44A 0.9800 . ?
C44 H44B 0.9800 . ?
C44 H44C 0.9800 . ?
C45 C46 1.53(5) . ?
C45 C47 1.47(4) . ?
C45 C48 1.49(6) . ?
C45 C48' 1.53(6) . ?
C46 H46A 0.9800 . ?
C46 H46B 0.9800 . ?
C46 H46C 0.9800 . ?
C47 H47A 0.9800 . ?
C47 H47B 0.9800 . ?
C47 H47C 0.9800 . ?
C48 H48A 0.9800 . ?
C48 H48B 0.9800 . ?
C48 H48C 0.9800 . ?
C48' H48D 0.9800 . ?
C48' H48E 0.9800 . ?
C48' H48F 0.9800 . ?
Cl1 C49 1.75(4) . ?
Cl2 C49 1.70(4) . ?
C49 H49A 0.9900 . ?
C49 H49B 0.9900 . ?
Cl3 C50 1.80(8) . ?
Cl4 C50 1.80(8) . ?
C50 H50A 0.9900 . ?
C50 H50B 0.9900 . ?
Cl5 C51 1.71(5) . ?
C51 Cl5 1.71(5) 4_655 ?
C51 H51A 0.9900 . ?
C51 H51B 0.9900 . ?

loop_
_geom_torsion_atom_site_label_1
_geom_torsion_atom_site_label_2
_geom_torsion_atom_site_label_3
_geom_torsion_atom_site_label_4
_geom_torsion
_geom_torsion_site_symmetry_1
_geom_torsion_site_symmetry_2
_geom_torsion_site_symmetry_3
_geom_torsion_site_symmetry_4
_geom_torsion_publ_flag
Ag1 S1 C5 C6 -123(2) . . . . ?
Ag1 S1 C5 C7 118(2) . . . . ?
Ag1 S1 C5 C8 -4(3) . . . . ?
Ag1 S4 C9 C10 -167.2(19) . . . . ?
Ag1 S4 C9 C11 -43(3) . . . . ?
Ag1 S4 C9 C12 76(3) . . . . ?
Ag4 S1 C5 C6 -34(2) . . . . ?
Ag4 S1 C5 C7 -152(2) . . . . ?
Ag4 S1 C5 C8 86(3) . . . . ?
Ag4 S3 C21 S3' 46.2(12) . . . . ?
Ag4 S3 C21 C22 159.2(19) . . . . ?
Ag4 S3 C21 C23 31(3) . . . . ?
Ag4 S3 C21 C23' 12(6) . . . . ?
Ag4 S3 C21 C24 -89(3) . . . . ?
Ag4 S3' C21 S3 -59.1(13) . . . . ?
Ag4 S3' C21 C22 -140(2) . . . . ?
Ag4 S3' C21 C23 106(3) . . . . ?
Ag4 S3' C21 C23' 102(3) . . . . ?
Ag4 S3' C21 C24 -2(4) . . . . ?
Ag6 S3' C21 S3 -132.1(14) . . . . ?
Ag6 S3' C21 S3 149.9(13) 2 . . . ?
Ag6 S3' C21 C22 69(3) 2 . . . ?
Ag6 S3' C21 C22 147(2) . . . . ?
Ag6 S3' C21 C23 -45(3) 2 . . . ?
Ag6 S3' C21 C23 33(3) . . . . ?
Ag6 S3' C21 C23' 29(3) . . . . ?
Ag6 S3' C21 C23' -49(3) 2 . . . ?
Ag6 S3' C21 C24 -153(3) 2 . . . ?
Ag6 S3' C21 C24 -75(4) . . . . ?
Ag6 S6 C13 C14 -141.1(18) 2 . . . ?
Ag6 S6 C13 C15 93(3) 2 . . . ?
Ag6 S6 C13 C16 -29(3) 2 . . . ?
Ag8 S1 C5 C6 149.8(19) . . . . ?
Ag8 S1 C5 C6 67(2) 4 . . . ?
Ag8 S1 C5 C7 31(3) . . . . ?
Ag8 S1 C5 C7 -52(3) 4 . . . ?
Ag8 S1 C5 C8 -91(2) . . . . ?
Ag8 S1 C5 C8 -174(2) 4 . . . ?
Ag8 S2 C1 C2 137.4(18) . . . . ?
Ag8 S2 C1 C3 17(2) . . . . ?
Ag8 S2 C1 C4 -102(2) . . . . ?
Ag9 S2 C1 C2 52(2) . . . . ?
Ag9 S2 C1 C3 -68(2) . . . . ?
Ag9 S2 C1 C4 172(2) . . . . ?
Ag9 S6 C13 C14 46(2) 3 . . . ?
Ag9 S6 C13 C15 -80(3) 3 . . . ?
Ag9 S6 C13 C16 158(2) 3 . . . ?
Ag10 S3 C21 S3' -46.8(12) . . . . ?
Ag10 S3 C21 C22 66(2) . . . . ?
Ag10 S3 C21 C23 -62(3) . . . . ?
Ag10 S3 C21 C23' -81(5) . . . . ?
Ag10 S3 C21 C24 178(2) . . . . ?
Ag10 S3' C21 S3 57.8(13) . . . . ?
Ag10 S3' C21 C22 -23(3) . . . . ?
Ag10 S3' C21 C23 -137(3) . . . . ?
Ag10 S3' C21 C23' -141(3) . . . . ?
Ag10 S3' C21 C24 115(3) . . . . ?
Ag10 S4 C9 C10 107(2) . . . . ?
Ag10 S4 C9 C11 -129(2) . . . . ?
Ag10 S4 C9 C12 -10(3) . . . . ?
Ag11 S4 C9 C10 42(2) . . . . ?
Ag11 S4 C9 C10 -53(3) 3 . . . ?
Ag11 S4 C9 C11 71(3) 3 . . . ?
Ag11 S4 C9 C11 167(2) . . . . ?
Ag11 S4 C9 C12 -170(2) 3 . . . ?
Ag11 S4 C9 C12 -74(3) . . . . ?
Ag11 S5 C17 C18 -51(3) . . . . ?
Ag11 S5 C17 C19 71(3) . . . . ?
Ag11 S5 C17 C20 -166(3) . . . . ?
Ag12 S5 C17 C18 42(3) . . . . ?
Ag12 S5 C17 C19 164(3) . . . . ?
Ag12 S5 C17 C20 -73(3) . . . . ?
Ag12 S6 C13 C14 -49(2) . . . . ?
Ag12 S6 C13 C15 -176(2) . . . . ?
Ag12 S6 C13 C16 62(3) . . . . ?
Ag16 S7 C41 C42 126.2(18) 2_665 . . . ?
Ag16 S7 C41 C43 8(3) 2_665 . . . ?
Ag16 S7 C41 C44 -115(2) 2_665 . . . ?
Ag18 S12 C45 S12' -43.2(12) . . . . ?
Ag18 S12 C45 C46 77(2) . . . . ?
Ag18 S12 C45 C47 -170.0(19) . . . . ?
Ag18 S12 C45 C48 -45(3) . . . . ?
Ag18 S12 C45 C48' -49(7) . . . . ?
Ag18 S12' C45 S12 55.4(14) . . . . ?
Ag18 S12' C45 C46 -17(3) . . . . ?
Ag18 S12' C45 C47 121(3) . . . . ?
Ag18 S12' C45 C48 -126(3) . . . . ?
Ag18 S12' C45 C48' -127(3) . . . . ?
Ag19 S8 C33 C34 -155(2) . . . . ?
Ag19 S8 C33 C35 -32(4) . . . . ?
Ag19 S8 C33 C36 89(3) . . . . ?
Ag19 S12' C45 S12 148.4(14) . . . . ?
Ag19 S12' C45 S12 -135.8(13) 3_566 . . . ?
Ag19 S12' C45 C46 76(3) . . . . ?
Ag19 S12' C45 C46 152(2) 3_566 . . . ?
Ag19 S12' C45 C47 -146(2) . . . . ?
Ag19 S12' C45 C47 -70(3) 3_566 . . . ?
Ag19 S12' C45 C48 43(3) 3_566 . . . ?
Ag19 S12' C45 C48 -33(3) . . . . ?
Ag19 S12' C45 C48' -34(3) . . . . ?
Ag19 S12' C45 C48' 41(3) 3_566 . . . ?
Ag20 S7 C41 C42 -144.7(17) . . . . ?
Ag20 S7 C41 C43 97(2) . . . . ?
Ag20 S7 C41 C44 -26(3) . . . . ?
Ag20 S12 C45 S12' 46.8(11) 3_566 . . . ?
Ag20 S12 C45 C46 166.7(17) 3_566 . . . ?
Ag20 S12 C45 C47 -80(2) 3_566 . . . ?
Ag20 S12 C45 C48 45(3) 3_566 . . . ?
Ag20 S12 C45 C48' 40(7) 3_566 . . . ?
Ag20 S12' C45 S12 -61.0(13) 3_566 . . . ?
Ag20 S12' C45 C46 -134(2) 3_566 . . . ?
Ag20 S12' C45 C47 5(3) 3_566 . . . ?
Ag20 S12' C45 C48 118(3) 3_566 . . . ?
Ag20 S12' C45 C48' 116(3) 3_566 . . . ?
Ag21 S7 C41 C42 -60(2) . . . . ?
Ag21 S7 C41 C42 34(2) 2_665 . . . ?
Ag21 S7 C41 C43 -84(2) 2_665 . . . ?
Ag21 S7 C41 C43 -177.5(18) . . . . ?
Ag21 S7 C41 C44 59(3) . . . . ?
Ag21 S7 C41 C44 153(2) 2_665 . . . ?
Ag21 S11 C37 C38 135(3) . . . . ?
Ag21 S11 C37 C39 14(3) . . . . ?
Ag21 S11 C37 C40 -104(2) . . . . ?
Ag22 S8 C33 C34 31(3) . . . . ?
Ag22 S8 C33 C35 154(3) . . . . ?
Ag22 S8 C33 C36 -85(3) . . . . ?
Ag22 S11 C37 C38 54(3) . . . . ?
Ag22 S11 C37 C39 -67(2) . . . . ?
Ag22 S11 C37 C40 174.9(19) . . . . ?
Ag23 S8 C33 C34 -64(3) . . . . ?
Ag23 S8 C33 C35 60(4) . . . . ?
Ag23 S8 C33 C36 -179(3) . . . . ?
Ag23 S9 C29 C30 -69(4) . . . . ?
Ag23 S9 C29 C31 161(3) . . . . ?
Ag23 S9 C29 C32 52(3) . . . . ?
Ag24 S9 C29 C30 -164(3) . . . . ?
Ag24 S9 C29 C31 67(4) . . . . ?
Ag24 S9 C29 C32 -43(3) . . . . ?

loop_
_smtbx_masks_void_nr
_smtbx_masks_void_average_x
_smtbx_masks_void_average_y
_smtbx_masks_void_average_z
_smtbx_masks_void_volume
_smtbx_masks_void_count_electrons
_smtbx_masks_void_content
1 -0.515 0.000 0.500 1176.4 511.9 ?
2 0.000 0.500 0.000 90.0 0.0 ?
3 0.000 0.500 0.500 22.7 9.9 ?
4 0.500 0.176 0.000 7.1 0.0 ?
5 0.500 0.824 0.000 7.1 0.0 ?
